data_7704009
loop_
_publ_author_name
'Malinowski, Przemys\/law J'
'Jaro\'n, Tomasz'
'Doma\'nska, Ma\/lgorzata'
'Slattery, John M.'
'Schmitt, Manuel'
'Krossing, Ingo'

_publ_section_title
;
 Building blocks for the chemistry of perfluorinated alkoxyaluminates
 [Al{OC(CF<sub>3</sub>)<sub>3</sub>}<sub>4</sub>]<sup>-</sup>: simplified
 preparation and characterization of Li<sup>+</sup>-Cs<sup>+</sup>,
 Ag<sup>+</sup>, NH<sub>4</sub><sup>+</sup>,
 N<sub>2</sub>H<sub>5</sub><sup>+</sup> and
 N<sub>2</sub>H<sub>7</sub><sup>+</sup> salts.
;
_journal_issue 23
_journal_name_full 'Dalton transactions (Cambridge, England : 2003)'
_journal_page_first 7766
_journal_page_last 7773
_journal_paper_doi 10.1039/d0dt00592d
_journal_volume 49
_journal_year 2020
_chemical_absolute_configuration unk
_chemical_formula_sum 'C16 Al F36 O4 Rb'
_chemical_formula_weight 1052.61
_space_group_crystal_system triclinic
_space_group_IT_number 1
_space_group_name_Hall 'P 1'
_space_group_name_H-M_alt 'P 1'
_audit_creation_method SHELXL-2014/7
_audit_update_record
;
2020-03-31 deposited with the CCDC.	2020-04-06 downloaded from the CCDC.
;
_cell_angle_alpha 81.079(4)
_cell_angle_beta 73.385(3)
_cell_angle_gamma 62.701(3)
_cell_formula_units_Z 2
_cell_length_a 9.6213(7)
_cell_length_b 10.4768(7)
_cell_length_c 16.8127(12)
_cell_measurement_reflns_used 9037
_cell_measurement_temperature 100(2)
_cell_measurement_theta_max 27.5235
_cell_measurement_theta_min 2.1825
_cell_volume 1442.53(18)
_computing_cell_refinement 'SAINT V8.34A'
_computing_data_collection 'APEX2 v2013.10-0'
_computing_data_reduction 'SAINT V8.34A'
_computing_molecular_graphics ShelxLe-1008
_computing_publication_material 'Vesta (Momma, Izumi, 2011)'
_computing_structure_refinement 'SHELXL-2014/7 (Sheldrick, 2014)'
_computing_structure_solution 'SHELXS in SHELXTL Version 2014/3'
_diffrn_ambient_temperature 100(2)
_diffrn_measured_fraction_theta_full 1.000
_diffrn_measured_fraction_theta_max 0.995
_diffrn_measurement_device_type 'Bruker Smart Apex II Quazar'
_diffrn_measurement_method 'omega and phi scans'
_diffrn_radiation_type MoK\a
_diffrn_radiation_wavelength 0.71073
_diffrn_reflns_av_R_equivalents 0.0215
_diffrn_reflns_av_unetI/netI 0.0272
_diffrn_reflns_Laue_measured_fraction_full 1.000
_diffrn_reflns_Laue_measured_fraction_max 0.995
_diffrn_reflns_limit_h_max 12
_diffrn_reflns_limit_h_min -12
_diffrn_reflns_limit_k_max 13
_diffrn_reflns_limit_k_min -13
_diffrn_reflns_limit_l_max 21
_diffrn_reflns_limit_l_min -21
_diffrn_reflns_number 34467
_diffrn_reflns_point_group_measured_fraction_full 0.998
_diffrn_reflns_point_group_measured_fraction_max 0.989
_diffrn_reflns_theta_full 25.242
_diffrn_reflns_theta_max 27.658
_diffrn_reflns_theta_min 1.264
_diffrn_source 'INCOATEC Mo Microsource'
_exptl_absorpt_coefficient_mu 2.010
_exptl_absorpt_correction_T_max 0.7456
_exptl_absorpt_correction_T_min 0.6926
_exptl_absorpt_correction_type multi-scan
_exptl_absorpt_process_details 'TWINABS 2012/1, Sheldrick, University of Goettingen, Germany'
_exptl_crystal_colour colourless
_exptl_crystal_density_diffrn 2.423
_exptl_crystal_description block
_exptl_crystal_F_000 1004
_exptl_crystal_size_max 0.130
_exptl_crystal_size_mid 0.120
_exptl_crystal_size_min 0.100
_refine_diff_density_max 0.580
_refine_diff_density_min -0.523
_refine_diff_density_rms 0.052
_refine_ls_abs_structure_details
;
 Twinning involves inversion, so Flack parameter cannot be determined
;
_refine_ls_extinction_method none
_refine_ls_goodness_of_fit_ref 1.036
_refine_ls_hydrogen_treatment undef
_refine_ls_matrix_type full
_refine_ls_number_parameters 1155
_refine_ls_number_reflns 12705
_refine_ls_number_restraints 12837
_refine_ls_restrained_S_all 0.840
_refine_ls_R_factor_all 0.0223
_refine_ls_R_factor_gt 0.0217
_refine_ls_shift/su_max 0.001
_refine_ls_shift/su_mean 0.000
_refine_ls_structure_factor_coef Fsqd
_refine_ls_weighting_details 'w=1/[\s^2^(Fo^2^)+(0.0293P)^2^] where P=(Fo^2^+2Fc^2^)/3'
_refine_ls_weighting_scheme calc
_refine_ls_wR_factor_gt 0.0477
_refine_ls_wR_factor_ref 0.0478
_reflns_Friedel_coverage 0.988
_reflns_Friedel_fraction_full 0.997
_reflns_Friedel_fraction_max 0.983
_reflns_number_gt 12538
_reflns_number_total 12705
_reflns_threshold_expression 'I > 2\s(I)'
_cod_data_source_file d0dt00592d3.cif
_cod_data_source_block P1_a
_cod_depositor_comments 'Adding full bibliography for 7704008--7704017.cif.'
_cod_database_code 7704009
_shelx_shelxl_version_number 2014/7
_shelx_space_group_comment
;
The symmetry employed for this shelxl refinement is uniquely defined
by the following loop, which should always be used as a source of
symmetry information in preference to the above space-group names.
They are only intended as comments.
;
_shelx_estimated_absorpt_t_min 0.780
_shelx_estimated_absorpt_t_max 0.824

loop_
_space_group_symop_operation_xyz
'x, y, z'

loop_
_atom_site_label
_atom_site_type_symbol
_atom_site_fract_x
_atom_site_fract_y
_atom_site_fract_z
_atom_site_U_iso_or_equiv
_atom_site_adp_type
_atom_site_occupancy
_atom_site_site_symmetry_order
_atom_site_calc_flag
_atom_site_refinement_flags_posn
_atom_site_refinement_flags_adp
_atom_site_refinement_flags_occupancy
_atom_site_disorder_assembly
_atom_site_disorder_group
O1_9 O 0.4037(19) 0.6090(9) 0.1859(10) 0.0128(9) Uani 0.782(7) 1 d D U P A 2
C1_9 C 0.4407(8) 0.4706(8) 0.1772(4) 0.0129(8) Uani 0.782(7) 1 d D U P A 2
C2_9 C 0.4488(8) 0.3837(6) 0.2610(3) 0.0238(13) Uani 0.782(7) 1 d D U P A 2
F1_9 F 0.5854(8) 0.3493(8) 0.2806(3) 0.0321(14) Uani 0.782(7) 1 d D U P A 2
F2_9 F 0.4328(7) 0.2631(5) 0.2603(3) 0.0310(13) Uani 0.782(7) 1 d D U P A 2
F3_9 F 0.3330(13) 0.4636(12) 0.3213(5) 0.033(2) Uani 0.782(7) 1 d D U P A 2
C3_9 C 0.3066(7) 0.4700(6) 0.1435(4) 0.0187(13) Uani 0.782(7) 1 d D U P A 2
F4_9 F 0.2669(11) 0.5679(9) 0.0852(7) 0.027(2) Uani 0.782(7) 1 d D U P A 2
F5_9 F 0.1740(7) 0.4944(9) 0.2028(5) 0.0307(16) Uani 0.782(7) 1 d D U P A 2
F6_9 F 0.3488(6) 0.3420(5) 0.1115(4) 0.0289(13) Uani 0.782(7) 1 d D U P A 2
C4_9 C 0.6056(6) 0.3961(5) 0.1129(3) 0.0133(12) Uani 0.782(7) 1 d D U P A 2
F7_9 F 0.5911(7) 0.4395(7) 0.0374(4) 0.0247(13) Uani 0.782(7) 1 d D U P A 2
F8_9 F 0.6640(12) 0.2536(7) 0.1177(5) 0.0178(15) Uani 0.782(7) 1 d D U P A 2
F9_9 F 0.7133(13) 0.4308(15) 0.1271(7) 0.023(2) Uani 0.782(7) 1 d D U P A 2
O1_8 O 0.397(7) 0.608(3) 0.189(3) 0.0128(9) Uani 0.218(7) 1 d D U P A 1
C1_8 C 0.436(2) 0.471(2) 0.1745(11) 0.0129(8) Uani 0.218(7) 1 d D U P A 1
C2_8 C 0.325(2) 0.4158(17) 0.2413(11) 0.022(4) Uani 0.218(7) 1 d D U P A 1
F1_8 F 0.302(5) 0.460(5) 0.3161(16) 0.028(6) Uani 0.218(7) 1 d D U P A 1
F2_8 F 0.381(3) 0.2758(17) 0.2433(14) 0.0310(13) Uani 0.218(7) 1 d D U P A 1
F3_8 F 0.179(2) 0.471(3) 0.2283(15) 0.026(5) Uani 0.218(7) 1 d D U P A 1
C3_8 C 0.414(2) 0.4655(17) 0.0867(10) 0.017(3) Uani 0.218(7) 1 d D U P A 1
F4_8 F 0.537(2) 0.470(3) 0.0280(11) 0.020(4) Uani 0.218(7) 1 d D U P A 1
F5_8 F 0.286(4) 0.583(3) 0.074(2) 0.023(6) Uani 0.218(7) 1 d D U P A 1
F6_8 F 0.401(2) 0.3457(18) 0.0806(12) 0.021(4) Uani 0.218(7) 1 d D U P A 1
C4_8 C 0.615(2) 0.3713(18) 0.1762(11) 0.024(4) Uani 0.218(7) 1 d D U P A 1
F7_8 F 0.709(5) 0.435(5) 0.137(3) 0.031(8) Uani 0.218(7) 1 d D U P A 1
F8_8 F 0.672(5) 0.246(2) 0.1400(17) 0.020(5) Uani 0.218(7) 1 d D U P A 1
F9_8 F 0.632(3) 0.343(3) 0.2526(11) 0.029(5) Uani 0.218(7) 1 d D U P A 1
O1_7 O 0.1489(4) 0.2203(3) 0.80311(19) 0.0154(6) Uani 1 1 d D U . . .
C1_7 C 0.0800(5) 0.1344(4) 0.8452(3) 0.0142(8) Uani 1 1 d D U . . .
C2_7 C 0.1872(6) 0.0243(5) 0.9011(3) 0.0244(10) Uani 1 1 d D U . . .
F1_7 F 0.3126(4) -0.0784(3) 0.8563(2) 0.0354(7) Uani 1 1 d D U . . .
F2_7 F 0.1080(5) -0.0375(4) 0.95993(19) 0.0380(8) Uani 1 1 d D U . . .
F3_7 F 0.2388(4) 0.0893(4) 0.94035(19) 0.0355(8) Uani 1 1 d D U . . .
C3_7 C -0.0865(6) 0.2324(5) 0.9002(3) 0.0235(10) Uani 1 1 d D U . . .
F4_7 F -0.1648(4) 0.3486(3) 0.8593(2) 0.0295(7) Uani 1 1 d D U . . .
F5_7 F -0.0663(4) 0.2762(4) 0.96553(18) 0.0329(7) Uani 1 1 d D U . . .
F6_7 F -0.1794(4) 0.1639(3) 0.93056(19) 0.0344(7) Uani 1 1 d D U . . .
C4_7 C 0.0533(6) 0.0508(5) 0.7867(3) 0.0183(9) Uani 1 1 d D U . . .
F7_7 F -0.0706(4) 0.1360(3) 0.75448(19) 0.0281(6) Uani 1 1 d D U . . .
F8_7 F 0.0266(4) -0.0605(3) 0.82388(17) 0.0272(7) Uani 1 1 d D U . . .
F9_7 F 0.1821(4) 0.0005(3) 0.72259(17) 0.0244(6) Uani 1 1 d D U . . .
O1_6 O 0.2995(4) 0.4004(3) 0.73415(18) 0.0132(6) Uani 1 1 d D U . . .
C1_6 C 0.3235(5) 0.4689(4) 0.7870(3) 0.0147(8) Uani 1 1 d D U . . .
C2_6 C 0.1625(6) 0.5595(5) 0.8476(3) 0.0240(11) Uani 1 1 d D U . . .
F1_6 F 0.0475(4) 0.6291(4) 0.8096(2) 0.0402(9) Uani 1 1 d D U . . .
F2_6 F 0.1733(4) 0.6520(3) 0.88839(19) 0.0307(7) Uani 1 1 d D U . . .
F3_6 F 0.1182(4) 0.4722(4) 0.90586(19) 0.0375(8) Uani 1 1 d D U . . .
C3_6 C 0.4414(6) 0.3621(5) 0.8394(3) 0.0260(11) Uani 1 1 d D U . . .
F4_6 F 0.5935(4) 0.3100(4) 0.7937(2) 0.0445(9) Uani 1 1 d D U . . .
F5_6 F 0.4104(5) 0.2496(3) 0.8641(2) 0.0395(8) Uani 1 1 d D U . . .
F6_6 F 0.4386(4) 0.4200(3) 0.9046(2) 0.0357(8) Uani 1 1 d D U . . .
C4_6 C 0.3974(6) 0.5690(5) 0.7351(3) 0.0236(10) Uani 1 1 d D U . . .
F7_6 F 0.5091(4) 0.5052(4) 0.6695(2) 0.0416(9) Uani 1 1 d D U . . .
F8_6 F 0.4553(5) 0.6209(4) 0.7779(2) 0.0434(9) Uani 1 1 d D U . . .
F9_6 F 0.2827(5) 0.6848(3) 0.7062(2) 0.0403(8) Uani 1 1 d D U . . .
O1_5 O 0.4625(4) 0.1009(3) 0.70175(18) 0.0143(6) Uani 1 1 d D U . . .
C1_5 C 0.6062(5) 0.0265(4) 0.6498(3) 0.0158(8) Uani 1 1 d D U . . .
C2_5 C 0.5854(6) -0.0477(5) 0.5833(3) 0.0219(10) Uani 1 1 d D U . . .
F1_5 F 0.4852(4) -0.1086(4) 0.6180(2) 0.0387(9) Uani 1 1 d D U . . .
F2_5 F 0.7231(4) -0.1512(3) 0.54463(16) 0.0250(7) Uani 1 1 d D U . . .
F3_5 F 0.5220(4) 0.0467(3) 0.52658(19) 0.0305(7) Uani 1 1 d D U . . .
C3_5 C 0.6863(6) 0.1266(5) 0.6037(3) 0.0181(9) Uani 1 1 d D U . . .
F4_5 F 0.7464(4) 0.1624(4) 0.65401(18) 0.0311(7) Uani 1 1 d D U . . .
F5_5 F 0.5824(4) 0.2452(3) 0.57607(18) 0.0268(6) Uani 1 1 d D U . . .
F6_5 F 0.8102(4) 0.0620(3) 0.53887(18) 0.0270(7) Uani 1 1 d D U . . .
C4_5 C 0.7156(5) -0.0882(5) 0.7025(3) 0.0208(10) Uani 1 1 d D U . . .
F7_5 F 0.7091(4) -0.0311(3) 0.76962(17) 0.0267(7) Uani 1 1 d D U . . .
F8_5 F 0.8708(3) -0.1493(3) 0.66050(18) 0.0292(7) Uani 1 1 d D U . . .
F9_5 F 0.6703(4) -0.1940(3) 0.72772(19) 0.0308(7) Uani 1 1 d D U . . .
O1_4 O 0.2120(4) 0.2799(3) 0.62785(18) 0.0135(6) Uani 1 1 d D U . . .
C1_4 C 0.1095(5) 0.3737(4) 0.5828(3) 0.0118(8) Uani 1 1 d D U . . .
C2_4 C -0.0607(6) 0.4589(5) 0.6390(3) 0.0184(9) Uani 1 1 d D U . . .
F1_4 F -0.1383(4) 0.3778(3) 0.66317(19) 0.0303(6) Uani 1 1 d D U . . .
F2_4 F -0.1500(3) 0.5753(3) 0.59967(18) 0.0258(6) Uani 1 1 d D U . . .
F3_4 F -0.0488(3) 0.5012(3) 0.70610(16) 0.0237(6) Uani 1 1 d D U . . .
C3_4 C 0.1768(6) 0.4816(5) 0.5336(3) 0.0195(9) Uani 1 1 d D U . . .
F4_4 F 0.3321(4) 0.4146(3) 0.50120(17) 0.0287(6) Uani 1 1 d D U . . .
F5_4 F 0.1560(4) 0.5799(3) 0.58516(18) 0.0264(7) Uani 1 1 d D U . . .
F6_4 F 0.1056(4) 0.5528(3) 0.47345(18) 0.0282(7) Uani 1 1 d D U . . .
C4_4 C 0.0987(6) 0.2883(4) 0.5191(3) 0.0185(9) Uani 1 1 d D U . . .
F7_4 F 0.2326(4) 0.2402(3) 0.45864(18) 0.0276(7) Uani 1 1 d D U . . .
F8_4 F -0.0244(4) 0.3622(3) 0.48482(18) 0.0311(7) Uani 1 1 d D U . . .
F9_4 F 0.0812(4) 0.1703(3) 0.5564(2) 0.0269(7) Uani 1 1 d D U . . .
O1_3 O 0.2782(3) 0.8944(3) 0.23397(18) 0.0114(6) Uani 1 1 d D U . . .
C1_3 C 0.1169(5) 0.9566(4) 0.2668(3) 0.0130(8) Uani 1 1 d D U . . .
C2_3 C 0.0274(5) 0.9752(5) 0.1992(3) 0.0173(9) Uani 1 1 d D U . . .
F1_3 F 0.0308(4) 1.0857(3) 0.14615(18) 0.0258(6) Uani 1 1 d D U . . .
F2_3 F -0.1278(3) 1.0043(3) 0.23044(18) 0.0245(6) Uani 1 1 d D U . . .
F3_3 F 0.0949(3) 0.8593(3) 0.15429(17) 0.0233(6) Uani 1 1 d D U . . .
C3_3 C 0.0637(5) 0.8659(5) 0.3404(3) 0.0163(9) Uani 1 1 d D U . . .
F4_3 F 0.1657(4) 0.8165(3) 0.39001(17) 0.0279(6) Uani 1 1 d D U . . .
F5_3 F 0.0670(3) 0.7515(3) 0.31394(17) 0.0211(6) Uani 1 1 d D U . . .
F6_3 F -0.0822(3) 0.9399(3) 0.38708(17) 0.0257(7) Uani 1 1 d D U . . .
C4_3 C 0.0700(6) 1.1068(4) 0.2982(3) 0.0193(9) Uani 1 1 d D U . . .
F7_3 F 0.1161(4) 1.0929(4) 0.3679(2) 0.0323(7) Uani 1 1 d D U . . .
F8_3 F -0.0871(3) 1.1902(3) 0.3134(2) 0.0306(7) Uani 1 1 d D U . . .
F9_3 F 0.1438(3) 1.1760(3) 0.2424(2) 0.0275(7) Uani 1 1 d D U . . .
O1_2 O 0.5277(3) 0.6665(3) 0.29977(17) 0.0118(6) Uani 1 1 d D U . . .
C1_2 C 0.6187(5) 0.6767(4) 0.3445(2) 0.0112(8) Uani 1 1 d D U . . .
C2_2 C 0.5986(5) 0.5922(4) 0.4281(2) 0.0154(8) Uani 1 1 d D U . . .
F1_2 F 0.4418(3) 0.6266(3) 0.46114(16) 0.0195(6) Uani 1 1 d D U . . .
F2_2 F 0.6536(4) 0.6209(3) 0.48359(17) 0.0244(6) Uani 1 1 d D U . . .
F3_2 F 0.6718(3) 0.4516(3) 0.41641(17) 0.0224(6) Uani 1 1 d D U . . .
C3_2 C 0.8008(5) 0.6091(4) 0.2966(3) 0.0154(9) Uani 1 1 d D U . . .
F4_2 F 0.8348(3) 0.7024(3) 0.24056(16) 0.0202(6) Uani 1 1 d D U . . .
F5_2 F 0.8366(3) 0.4941(3) 0.25606(18) 0.0229(6) Uani 1 1 d D U . . .
F6_2 F 0.8981(3) 0.5698(3) 0.34748(17) 0.0232(6) Uani 1 1 d D U . . .
C4_2 C 0.5687(5) 0.8367(4) 0.3621(3) 0.0129(8) Uani 1 1 d D U . . .
F7_2 F 0.5386(3) 0.9194(3) 0.29572(15) 0.0195(6) Uani 1 1 d D U . . .
F8_2 F 0.6792(4) 0.8527(3) 0.38615(17) 0.0208(6) Uani 1 1 d D U . . .
F9_2 F 0.4328(3) 0.8856(3) 0.42310(17) 0.0197(6) Uani 1 1 d D U . . .
O1_1 O 0.5942(4) 0.7671(3) 0.13580(18) 0.0124(6) Uani 1 1 d D U . . .
C1_1 C 0.6242(5) 0.8378(4) 0.0638(3) 0.0140(8) Uani 1 1 d D U . . .
C2_1 C 0.8050(5) 0.8063(5) 0.0417(3) 0.0183(9) Uani 1 1 d D U . . .
F1_1 F 0.8343(3) 0.8764(3) 0.08852(19) 0.0263(6) Uani 1 1 d D U . . .
F2_1 F 0.8561(3) 0.8379(3) -0.03803(17) 0.0263(7) Uani 1 1 d D U . . .
F3_1 F 0.8952(3) 0.6650(3) 0.05339(17) 0.0267(7) Uani 1 1 d D U . . .
C3_1 C 0.5876(6) 0.7874(5) -0.0061(3) 0.0210(10) Uani 1 1 d D U . . .
F4_1 F 0.4472(4) 0.7810(3) 0.01978(18) 0.0288(7) Uani 1 1 d D U . . .
F5_1 F 0.6993(4) 0.6555(3) -0.02945(18) 0.0336(7) Uani 1 1 d D U . . .
F6_1 F 0.5824(4) 0.8742(3) -0.07348(17) 0.0292(7) Uani 1 1 d D U . . .
C4_1 C 0.5240(5) 1.0035(4) 0.0732(3) 0.0169(9) Uani 1 1 d D U . . .
F7_1 F 0.3714(3) 1.0428(3) 0.07212(17) 0.0240(6) Uani 1 1 d D U . . .
F8_1 F 0.5806(4) 1.0775(3) 0.01202(17) 0.0255(7) Uani 1 1 d D U . . .
F9_1 F 0.5218(4) 1.0431(3) 0.14428(17) 0.0223(6) Uani 1 1 d D U . . .
Rb1 Rb 1.17496(5) -0.13278(4) 0.56529(3) 0.02212(11) Uani 1 1 d . . . . .
Al1 Al 0.45024(14) 0.73505(12) 0.21327(8) 0.0086(2) Uani 1 1 d . . . . .
Rb2 Rb 0.06540(6) 0.34762(5) 1.07781(3) 0.02762(12) Uani 1 1 d . . . . .
Al2 Al 0.27999(15) 0.25082(13) 0.71677(8) 0.0093(2) Uani 1 1 d . . . . .

loop_
_atom_site_aniso_label
_atom_site_aniso_U_11
_atom_site_aniso_U_22
_atom_site_aniso_U_33
_atom_site_aniso_U_23
_atom_site_aniso_U_13
_atom_site_aniso_U_12
O1_9 0.014(2) 0.0103(12) 0.0153(19) -0.0032(11) -0.0041(15) -0.0050(12)
C1_9 0.0084(18) 0.0108(16) 0.0182(19) -0.0045(14) 0.0002(15) -0.0039(15)
C2_9 0.032(3) 0.014(2) 0.019(3) -0.002(2) -0.002(2) -0.007(2)
F1_9 0.039(4) 0.024(2) 0.030(3) 0.005(2) -0.023(3) -0.005(3)
F2_9 0.045(3) 0.0155(15) 0.029(3) -0.0008(15) 0.002(2) -0.017(2)
F3_9 0.045(5) 0.022(3) 0.017(2) -0.006(2) 0.011(2) -0.012(3)
C3_9 0.011(3) 0.018(3) 0.033(3) -0.010(2) -0.007(2) -0.007(2)
F4_9 0.027(3) 0.019(2) 0.041(4) -0.005(2) -0.020(3) -0.007(2)
F5_9 0.008(2) 0.030(3) 0.050(4) -0.014(3) 0.007(2) -0.0087(19)
F6_9 0.018(3) 0.019(2) 0.054(4) -0.016(2) -0.010(2) -0.0066(18)
C4_9 0.009(3) 0.011(2) 0.018(3) -0.0070(19) 0.000(2) -0.0037(19)
F7_9 0.025(3) 0.028(3) 0.018(2) -0.0028(17) -0.001(2) -0.011(3)
F8_9 0.015(3) 0.0115(19) 0.021(4) -0.005(2) -0.003(3) -0.0002(16)
F9_9 0.009(3) 0.027(4) 0.034(3) -0.012(3) 0.002(2) -0.008(3)
O1_8 0.014(2) 0.0103(12) 0.0153(19) -0.0032(11) -0.0041(15) -0.0050(12)
C1_8 0.0084(18) 0.0108(16) 0.0182(19) -0.0045(14) 0.0002(15) -0.0039(15)
C2_8 0.019(7) 0.015(6) 0.027(7) -0.003(5) 0.005(5) -0.008(5)
F1_8 0.039(13) 0.025(10) 0.019(7) 0.000(6) 0.009(6) -0.022(9)
F2_8 0.045(3) 0.0155(15) 0.029(3) -0.0008(15) 0.002(2) -0.017(2)
F3_8 0.015(6) 0.028(9) 0.027(10) 0.005(7) 0.008(6) -0.012(6)
C3_8 0.013(7) 0.020(7) 0.021(6) -0.004(5) -0.003(5) -0.011(5)
F4_8 0.020(8) 0.032(10) 0.006(6) -0.004(5) 0.002(6) -0.012(8)
F5_8 0.015(8) 0.027(9) 0.027(10) 0.001(7) -0.006(6) -0.010(6)
F6_8 0.019(10) 0.014(6) 0.037(10) -0.004(6) -0.013(7) -0.008(6)
C4_8 0.019(7) 0.020(6) 0.036(8) -0.005(5) -0.009(6) -0.007(5)
F7_8 0.017(11) 0.022(13) 0.049(15) -0.004(10) -0.006(9) -0.005(10)
F8_8 0.017(9) 0.014(6) 0.024(12) -0.004(7) -0.007(9) -0.001(6)
F9_8 0.026(10) 0.016(7) 0.041(8) -0.004(7) -0.018(7) 0.000(7)
O1_7 0.0125(15) 0.0170(15) 0.0155(14) 0.0000(12) 0.0004(12) -0.0079(12)
C1_7 0.013(2) 0.0165(19) 0.0135(19) 0.0024(15) -0.0017(15) -0.0089(17)
C2_7 0.030(3) 0.024(2) 0.026(2) 0.0073(18) -0.017(2) -0.014(2)
F1_7 0.0284(17) 0.0272(15) 0.0480(19) 0.0031(14) -0.0205(15) -0.0049(13)
F2_7 0.056(2) 0.0408(18) 0.0266(16) 0.0185(14) -0.0174(15) -0.0310(17)
F3_7 0.043(2) 0.0421(18) 0.0312(17) 0.0063(13) -0.0245(15) -0.0207(16)
C3_7 0.020(2) 0.030(2) 0.020(2) -0.0046(19) 0.0015(18) -0.013(2)
F4_7 0.0167(14) 0.0251(14) 0.0385(17) -0.0044(13) -0.0018(13) -0.0042(12)
F5_7 0.0312(17) 0.0451(18) 0.0221(15) -0.0153(13) 0.0068(13) -0.0198(15)
F6_7 0.0265(17) 0.0417(17) 0.0348(16) -0.0083(13) 0.0117(14) -0.0235(15)
C4_7 0.018(2) 0.017(2) 0.020(2) 0.0047(17) -0.0048(18) -0.0103(18)
F7_7 0.0246(16) 0.0272(14) 0.0386(16) -0.0012(12) -0.0210(14) -0.0087(13)
F8_7 0.0399(18) 0.0260(13) 0.0263(14) 0.0046(11) -0.0070(13) -0.0254(13)
F9_7 0.0282(15) 0.0236(13) 0.0216(14) -0.0064(11) 0.0011(12) -0.0139(12)
O1_6 0.0151(15) 0.0128(13) 0.0148(14) -0.0018(10) -0.0030(12) -0.0087(12)
C1_6 0.014(2) 0.0156(18) 0.0144(18) -0.0034(15) -0.0021(16) -0.0065(16)
C2_6 0.016(2) 0.022(2) 0.026(2) -0.0111(18) -0.0005(19) -0.0009(19)
F1_6 0.0163(15) 0.0448(19) 0.0437(19) -0.0207(15) -0.0093(15) 0.0070(14)
F2_6 0.0315(17) 0.0234(14) 0.0298(16) -0.0151(12) -0.0026(13) -0.0044(13)
F3_6 0.041(2) 0.0449(18) 0.0245(15) -0.0094(13) 0.0121(14) -0.0258(16)
C3_6 0.027(3) 0.024(2) 0.028(2) -0.0018(19) -0.013(2) -0.007(2)
F4_6 0.0184(16) 0.050(2) 0.053(2) -0.0182(17) -0.0107(15) 0.0010(15)
F5_6 0.056(2) 0.0250(15) 0.0429(19) 0.0083(13) -0.0321(18) -0.0134(15)
F6_6 0.038(2) 0.0339(17) 0.0361(18) -0.0132(14) -0.0214(15) -0.0063(15)
C4_6 0.030(3) 0.026(2) 0.021(2) -0.0031(18) -0.002(2) -0.020(2)
F7_6 0.040(2) 0.054(2) 0.0362(18) -0.0151(16) 0.0132(16) -0.0335(18)
F8_6 0.062(2) 0.056(2) 0.0387(18) -0.0076(16) -0.0051(17) -0.050(2)
F9_6 0.058(2) 0.0281(16) 0.0382(18) 0.0088(14) -0.0112(17) -0.0254(16)
O1_5 0.0057(14) 0.0157(13) 0.0158(14) -0.0017(11) 0.0003(11) -0.0013(12)
C1_5 0.013(2) 0.0144(18) 0.0133(19) -0.0028(15) -0.0005(16) -0.0016(16)
C2_5 0.021(2) 0.016(2) 0.025(2) -0.0082(17) -0.0015(19) -0.0050(17)
F1_5 0.039(2) 0.0443(19) 0.0395(18) -0.0200(15) 0.0073(16) -0.0283(16)
F2_5 0.0282(16) 0.0154(12) 0.0217(13) -0.0085(10) -0.0011(11) -0.0018(11)
F3_5 0.0303(17) 0.0278(15) 0.0275(15) -0.0083(12) -0.0149(13) -0.0010(13)
C3_5 0.016(2) 0.020(2) 0.018(2) -0.0008(17) -0.0004(18) -0.0106(18)
F4_5 0.0365(18) 0.0483(18) 0.0231(15) -0.0042(13) -0.0048(14) -0.0311(16)
F5_5 0.0273(15) 0.0220(14) 0.0269(15) 0.0039(12) -0.0040(12) -0.0102(12)
F6_5 0.0230(15) 0.0286(15) 0.0225(14) -0.0054(12) 0.0081(12) -0.0121(12)
C4_5 0.012(2) 0.020(2) 0.019(2) -0.0008(17) 0.0004(17) 0.0000(17)
F7_5 0.0201(15) 0.0362(16) 0.0154(13) -0.0003(12) -0.0052(12) -0.0049(13)
F8_5 0.0099(13) 0.0333(15) 0.0237(14) 0.0012(12) 0.0002(11) 0.0049(11)
F9_5 0.0269(16) 0.0160(13) 0.0352(17) 0.0035(12) -0.0004(13) -0.0030(12)
O1_4 0.0131(15) 0.0118(13) 0.0140(15) 0.0010(11) -0.0070(12) -0.0024(12)
C1_4 0.0111(19) 0.0103(17) 0.0137(18) 0.0022(14) -0.0047(15) -0.0044(15)
C2_4 0.015(2) 0.016(2) 0.021(2) 0.0022(16) -0.0063(17) -0.0037(17)
F1_4 0.0174(15) 0.0287(14) 0.0430(17) 0.0049(12) -0.0021(14) -0.0135(13)
F2_4 0.0214(14) 0.0173(12) 0.0290(15) 0.0056(11) -0.0133(12) 0.0018(11)
F3_4 0.0193(14) 0.0242(14) 0.0183(13) -0.0044(11) -0.0020(11) -0.0021(11)
C3_4 0.023(2) 0.0148(19) 0.021(2) 0.0028(16) -0.0042(18) -0.0096(18)
F4_4 0.0247(15) 0.0280(14) 0.0312(15) 0.0020(11) 0.0014(13) -0.0153(13)
F5_4 0.0384(18) 0.0185(12) 0.0274(15) -0.0005(11) -0.0056(13) -0.0181(13)
F6_4 0.0423(19) 0.0220(14) 0.0174(13) 0.0082(11) -0.0090(13) -0.0133(14)
C4_4 0.024(2) 0.0130(19) 0.019(2) 0.0028(16) -0.0121(18) -0.0056(17)
F7_4 0.0349(18) 0.0269(15) 0.0201(14) -0.0069(12) -0.0091(13) -0.0095(14)
F8_4 0.0366(18) 0.0236(13) 0.0375(16) 0.0012(12) -0.0287(15) -0.0062(14)
F9_4 0.0365(18) 0.0137(12) 0.0397(17) 0.0025(12) -0.0192(15) -0.0140(13)
O1_3 0.0061(13) 0.0112(13) 0.0144(14) -0.0027(11) -0.0007(11) -0.0019(11)
C1_3 0.0091(19) 0.0142(18) 0.016(2) -0.0019(15) -0.0032(15) -0.0046(15)
C2_3 0.013(2) 0.020(2) 0.020(2) 0.0020(17) -0.0050(17) -0.0075(17)
F1_3 0.0238(15) 0.0236(14) 0.0287(15) 0.0116(12) -0.0131(13) -0.0092(12)
F2_3 0.0116(13) 0.0303(15) 0.0307(15) 0.0000(12) -0.0059(12) -0.0082(11)
F3_3 0.0197(14) 0.0252(13) 0.0248(14) -0.0079(11) -0.0090(12) -0.0054(12)
C3_3 0.007(2) 0.023(2) 0.014(2) -0.0024(16) 0.0023(16) -0.0045(17)
F4_3 0.0253(15) 0.0466(17) 0.0166(13) 0.0113(12) -0.0100(12) -0.0207(14)
F5_3 0.0202(14) 0.0176(12) 0.0242(14) -0.0021(10) 0.0011(11) -0.0106(11)
F6_3 0.0177(14) 0.0360(16) 0.0187(13) -0.0074(12) 0.0070(11) -0.0126(13)
C4_3 0.012(2) 0.0151(19) 0.026(2) -0.0088(17) -0.0010(19) -0.0009(17)
F7_3 0.0268(17) 0.0362(17) 0.0350(17) -0.0233(14) -0.0040(14) -0.0100(14)
F8_3 0.0120(13) 0.0185(13) 0.0521(19) -0.0152(13) -0.0014(13) 0.0016(11)
F9_3 0.0191(14) 0.0151(12) 0.0452(18) -0.0059(12) -0.0021(13) -0.0066(11)
O1_2 0.0095(14) 0.0160(14) 0.0124(14) 0.0002(11) -0.0035(11) -0.0073(12)
C1_2 0.0120(19) 0.0115(17) 0.0119(18) -0.0009(14) -0.0033(15) -0.0062(15)
C2_2 0.017(2) 0.019(2) 0.0124(19) 0.0010(16) -0.0063(16) -0.0090(17)
F1_2 0.0187(13) 0.0226(13) 0.0154(12) 0.0016(10) 0.0007(10) -0.0109(11)
F2_2 0.0307(16) 0.0321(15) 0.0167(13) 0.0054(12) -0.0120(12) -0.0174(13)
F3_2 0.0246(15) 0.0154(12) 0.0235(14) 0.0063(10) -0.0073(12) -0.0070(11)
C3_2 0.0079(19) 0.0187(19) 0.018(2) 0.0013(16) -0.0015(16) -0.0056(16)
F4_2 0.0173(13) 0.0261(14) 0.0170(12) 0.0014(10) -0.0016(10) -0.0114(11)
F5_2 0.0147(13) 0.0209(14) 0.0285(15) -0.0091(12) 0.0017(12) -0.0056(11)
F6_2 0.0129(13) 0.0329(14) 0.0253(13) 0.0048(11) -0.0094(11) -0.0102(11)
C4_2 0.015(2) 0.0156(19) 0.0115(19) -0.0012(15) -0.0026(16) -0.0093(17)
F7_2 0.0273(14) 0.0150(12) 0.0161(13) 0.0027(10) -0.0068(11) -0.0094(11)
F8_2 0.0236(15) 0.0265(14) 0.0212(14) -0.0017(11) -0.0079(12) -0.0168(12)
F9_2 0.0185(14) 0.0161(12) 0.0220(14) -0.0074(10) 0.0020(11) -0.0075(11)
O1_1 0.0096(14) 0.0158(14) 0.0112(13) -0.0001(11) -0.0014(11) -0.0059(12)
C1_1 0.0092(18) 0.0159(19) 0.0144(19) -0.0024(15) 0.0004(15) -0.0048(16)
C2_1 0.013(2) 0.019(2) 0.019(2) 0.0028(17) 0.0014(16) -0.0073(17)
F1_1 0.0202(14) 0.0346(15) 0.0331(16) 0.0036(12) -0.0090(12) -0.0194(12)
F2_1 0.0166(14) 0.0340(15) 0.0210(13) 0.0085(11) 0.0026(12) -0.0121(12)
F3_1 0.0111(14) 0.0224(13) 0.0302(15) 0.0023(11) 0.0043(12) -0.0001(11)
C3_1 0.023(2) 0.028(2) 0.014(2) 0.0004(17) -0.0018(17) -0.014(2)
F4_1 0.0368(17) 0.0436(18) 0.0224(14) 0.0070(12) -0.0137(13) -0.0299(15)
F5_1 0.049(2) 0.0307(16) 0.0230(14) -0.0110(12) -0.0013(14) -0.0201(15)
F6_1 0.0440(18) 0.0402(16) 0.0124(13) 0.0061(12) -0.0085(13) -0.0271(15)
C4_1 0.017(2) 0.015(2) 0.015(2) 0.0033(16) -0.0030(17) -0.0061(17)
F7_1 0.0126(13) 0.0246(13) 0.0216(13) 0.0034(11) -0.0041(11) 0.0015(11)
F8_1 0.0287(16) 0.0197(13) 0.0211(14) 0.0089(11) -0.0001(12) -0.0110(12)
F9_1 0.0284(16) 0.0133(12) 0.0209(14) -0.0055(10) -0.0034(12) -0.0056(12)
Rb1 0.0216(3) 0.0159(2) 0.0228(2) -0.00304(17) 0.0025(2) -0.0069(2)
Al1 0.0069(6) 0.0093(5) 0.0090(5) -0.0013(4) -0.0013(4) -0.0030(4)
Rb2 0.0208(2) 0.0253(3) 0.0341(3) 0.0075(2) -0.0084(2) -0.0095(2)
Al2 0.0065(6) 0.0095(5) 0.0098(5) -0.0011(4) -0.0006(5) -0.0024(5)

loop_
_atom_type_symbol
_atom_type_description
_atom_type_scat_dispersion_real
_atom_type_scat_dispersion_imag
_atom_type_scat_source
C C 0.0033 0.0016 'International Tables Vol C Tables 4.2.6.8 and 6.1.1.4'
O O 0.0106 0.0060 'International Tables Vol C Tables 4.2.6.8 and 6.1.1.4'
F F 0.0171 0.0103 'International Tables Vol C Tables 4.2.6.8 and 6.1.1.4'
Al Al 0.0645 0.0514 'International Tables Vol C Tables 4.2.6.8 and 6.1.1.4'
Rb Rb -0.9393 2.9676 'International Tables Vol C Tables 4.2.6.8 and 6.1.1.4'

loop_
_geom_angle_atom_site_label_1
_geom_angle_atom_site_label_2
_geom_angle_atom_site_label_3
_geom_angle
_geom_angle_site_symmetry_1
_geom_angle_site_symmetry_3
_geom_angle_publ_flag
C1_9 O1_9 Al1 149.5(12) . . ?
O1_9 C1_9 C3_9 107.1(8) . . ?
O1_9 C1_9 C2_9 112.0(8) . . ?
C3_9 C1_9 C2_9 109.6(6) . . ?
O1_9 C1_9 C4_9 111.1(8) . . ?
C3_9 C1_9 C4_9 108.3(5) . . ?
C2_9 C1_9 C4_9 108.8(5) . . ?
F3_9 C2_9 F1_9 106.1(7) . . ?
F3_9 C2_9 F2_9 108.2(7) . . ?
F1_9 C2_9 F2_9 108.7(6) . . ?
F3_9 C2_9 C1_9 109.7(7) . . ?
F1_9 C2_9 C1_9 111.2(6) . . ?
F2_9 C2_9 C1_9 112.6(5) . . ?
F4_9 C3_9 F5_9 107.0(7) . . ?
F4_9 C3_9 F6_9 106.8(7) . . ?
F5_9 C3_9 F6_9 105.5(6) . . ?
F4_9 C3_9 C1_9 112.4(7) . . ?
F5_9 C3_9 C1_9 111.4(5) . . ?
F6_9 C3_9 C1_9 113.2(5) . . ?
F4_9 C3_9 Rb2 82.9(6) . 1_554 ?
F5_9 C3_9 Rb2 71.4(4) . 1_554 ?
F6_9 C3_9 Rb2 50.2(3) . 1_554 ?
C1_9 C3_9 Rb2 161.6(4) . 1_554 ?
C3_9 F5_9 Rb2 87.1(4) . 1_554 ?
C3_9 F6_9 Rb2 108.8(4) . 1_554 ?
F7_9 C4_9 F8_9 108.6(6) . . ?
F7_9 C4_9 F9_9 107.7(7) . . ?
F8_9 C4_9 F9_9 107.9(7) . . ?
F7_9 C4_9 C1_9 110.7(5) . . ?
F8_9 C4_9 C1_9 112.3(6) . . ?
F9_9 C4_9 C1_9 109.5(7) . . ?
C4_9 F9_9 Rb2 140.4(8) . 1_654 ?
C1_8 O1_8 Al1 150(4) . . ?
O1_8 C1_8 C2_8 110(3) . . ?
O1_8 C1_8 C4_8 111(3) . . ?
C2_8 C1_8 C4_8 109.0(14) . . ?
O1_8 C1_8 C3_8 109(3) . . ?
C2_8 C1_8 C3_8 109.1(14) . . ?
C4_8 C1_8 C3_8 108.8(14) . . ?
F2_8 C2_8 F3_8 107.4(19) . . ?
F2_8 C2_8 F1_8 110(2) . . ?
F3_8 C2_8 F1_8 105(2) . . ?
F2_8 C2_8 C1_8 113.1(16) . . ?
F3_8 C2_8 C1_8 111.3(15) . . ?
F1_8 C2_8 C1_8 111(2) . . ?
F4_8 C3_8 F5_8 105.3(19) . . ?
F4_8 C3_8 F6_8 109.7(16) . . ?
F5_8 C3_8 F6_8 112(2) . . ?
F4_8 C3_8 C1_8 110.3(14) . . ?
F5_8 C3_8 C1_8 109(2) . . ?
F6_8 C3_8 C1_8 110.4(15) . . ?
C3_8 F6_8 Rb2 122.7(12) . 1_554 ?
F9_8 C4_8 F7_8 107(2) . . ?
F9_8 C4_8 F8_8 107.7(18) . . ?
F7_8 C4_8 F8_8 108(2) . . ?
F9_8 C4_8 C1_8 111.0(15) . . ?
F7_8 C4_8 C1_8 110(2) . . ?
F8_8 C4_8 C1_8 112.5(19) . . ?
C4_8 F7_8 Rb2 136(3) . 1_654 ?
C1_7 O1_7 Al2 149.0(3) . . ?
O1_7 C1_7 C2_7 110.0(4) . . ?
O1_7 C1_7 C3_7 107.3(3) . . ?
C2_7 C1_7 C3_7 109.6(4) . . ?
O1_7 C1_7 C4_7 112.6(3) . . ?
C2_7 C1_7 C4_7 108.5(3) . . ?
C3_7 C1_7 C4_7 108.7(4) . . ?
F1_7 C2_7 F3_7 108.9(4) . . ?
F1_7 C2_7 F2_7 107.7(4) . . ?
F3_7 C2_7 F2_7 106.7(4) . . ?
F1_7 C2_7 C1_7 110.5(4) . . ?
F3_7 C2_7 C1_7 110.2(4) . . ?
F2_7 C2_7 C1_7 112.7(4) . . ?
C2_7 F3_7 Rb2 135.6(3) . . ?
F4_7 C3_7 F6_7 108.7(4) . . ?
F4_7 C3_7 F5_7 106.8(4) . . ?
F6_7 C3_7 F5_7 107.2(4) . . ?
F4_7 C3_7 C1_7 111.7(4) . . ?
F6_7 C3_7 C1_7 112.1(4) . . ?
F5_7 C3_7 C1_7 110.1(4) . . ?
C3_7 F5_7 Rb2 164.4(3) . . ?
F7_7 C4_7 F8_7 107.5(4) . . ?
F7_7 C4_7 F9_7 106.3(4) . . ?
F8_7 C4_7 F9_7 107.4(4) . . ?
F7_7 C4_7 C1_7 111.2(4) . . ?
F8_7 C4_7 C1_7 113.7(3) . . ?
F9_7 C4_7 C1_7 110.4(4) . . ?
C4_7 F9_7 Rb1 121.8(3) . 1_455 ?
C1_6 O1_6 Al2 147.1(3) . . ?
O1_6 C1_6 C2_6 110.7(4) . . ?
O1_6 C1_6 C4_6 108.2(3) . . ?
C2_6 C1_6 C4_6 109.4(4) . . ?
O1_6 C1_6 C3_6 112.0(3) . . ?
C2_6 C1_6 C3_6 107.9(4) . . ?
C4_6 C1_6 C3_6 108.4(4) . . ?
F1_6 C2_6 F2_6 108.9(4) . . ?
F1_6 C2_6 F3_6 107.6(5) . . ?
F2_6 C2_6 F3_6 106.2(4) . . ?
F1_6 C2_6 C1_6 111.5(4) . . ?
F2_6 C2_6 C1_6 112.9(4) . . ?
F3_6 C2_6 C1_6 109.5(4) . . ?
C2_6 F3_6 Rb2 153.6(3) . . ?
F6_6 C3_6 F5_6 109.3(4) . . ?
F6_6 C3_6 F4_6 106.4(4) . . ?
F5_6 C3_6 F4_6 105.9(4) . . ?
F6_6 C3_6 C1_6 113.8(4) . . ?
F5_6 C3_6 C1_6 110.3(4) . . ?
F4_6 C3_6 C1_6 110.8(4) . . ?
F7_6 C4_6 F8_6 109.7(4) . . ?
F7_6 C4_6 F9_6 105.9(4) . . ?
F8_6 C4_6 F9_6 105.6(4) . . ?
F7_6 C4_6 C1_6 111.4(4) . . ?
F8_6 C4_6 C1_6 114.0(4) . . ?
F9_6 C4_6 C1_6 109.8(4) . . ?
C4_6 F9_6 Rb1 148.8(3) . 1_465 ?
C1_5 O1_5 Al2 147.6(3) . . ?
O1_5 C1_5 C4_5 107.4(3) . . ?
O1_5 C1_5 C2_5 110.4(4) . . ?
C4_5 C1_5 C2_5 109.9(4) . . ?
O1_5 C1_5 C3_5 111.4(3) . . ?
C4_5 C1_5 C3_5 109.5(4) . . ?
C2_5 C1_5 C3_5 108.3(3) . . ?
F3_5 C2_5 F2_5 108.1(4) . . ?
F3_5 C2_5 F1_5 106.8(4) . . ?
F2_5 C2_5 F1_5 106.5(4) . . ?
F3_5 C2_5 C1_5 111.0(4) . . ?
F2_5 C2_5 C1_5 113.0(4) . . ?
F1_5 C2_5 C1_5 111.1(4) . . ?
C2_5 F1_5 Rb1 135.4(3) . 1_455 ?
F5_5 C3_5 F4_5 107.7(4) . . ?
F5_5 C3_5 F6_5 108.1(4) . . ?
F4_5 C3_5 F6_5 106.4(4) . . ?
F5_5 C3_5 C1_5 111.4(4) . . ?
F4_5 C3_5 C1_5 111.0(4) . . ?
F6_5 C3_5 C1_5 112.0(4) . . ?
C3_5 F6_5 Rb1 120.4(3) . . ?
F7_5 C4_5 F9_5 107.9(4) . . ?
F7_5 C4_5 F8_5 107.2(4) . . ?
F9_5 C4_5 F8_5 107.0(4) . . ?
F7_5 C4_5 C1_5 110.9(4) . . ?
F9_5 C4_5 C1_5 111.0(4) . . ?
F8_5 C4_5 C1_5 112.5(4) . . ?
C4_5 F8_5 Rb1 151.7(3) . . ?
C1_4 O1_4 Al2 146.4(3) . . ?
O1_4 C1_4 C2_4 111.4(3) . . ?
O1_4 C1_4 C4_4 108.3(3) . . ?
C2_4 C1_4 C4_4 109.8(4) . . ?
O1_4 C1_4 C3_4 109.8(4) . . ?
C2_4 C1_4 C3_4 109.3(3) . . ?
C4_4 C1_4 C3_4 108.1(3) . . ?
F1_4 C2_4 F3_4 108.3(4) . . ?
F1_4 C2_4 F2_4 107.9(4) . . ?
F3_4 C2_4 F2_4 108.0(4) . . ?
F1_4 C2_4 C1_4 110.6(4) . . ?
F3_4 C2_4 C1_4 110.2(4) . . ?
F2_4 C2_4 C1_4 111.8(4) . . ?
F4_4 C3_4 F6_4 108.4(4) . . ?
F4_4 C3_4 F5_4 106.5(4) . . ?
F6_4 C3_4 F5_4 107.4(3) . . ?
F4_4 C3_4 C1_4 110.9(3) . . ?
F6_4 C3_4 C1_4 112.9(4) . . ?
F5_4 C3_4 C1_4 110.5(3) . . ?
C3_4 F5_4 Rb1 136.2(2) . 1_465 ?
F8_4 C4_4 F7_4 108.1(4) . . ?
F8_4 C4_4 F9_4 106.4(4) . . ?
F7_4 C4_4 F9_4 106.0(3) . . ?
F8_4 C4_4 C1_4 113.8(3) . . ?
F7_4 C4_4 C1_4 111.7(4) . . ?
F9_4 C4_4 C1_4 110.3(3) . . ?
C4_4 F9_4 Rb1 151.5(3) . 1_455 ?
C1_3 O1_3 Al1 145.8(3) . . ?
O1_3 C1_3 C2_3 109.7(3) . . ?
O1_3 C1_3 C3_3 112.2(3) . . ?
C2_3 C1_3 C3_3 108.2(3) . . ?
O1_3 C1_3 C4_3 107.8(3) . . ?
C2_3 C1_3 C4_3 109.6(3) . . ?
C3_3 C1_3 C4_3 109.2(3) . . ?
F3_3 C2_3 F2_3 107.4(4) . . ?
F3_3 C2_3 F1_3 107.0(4) . . ?
F2_3 C2_3 F1_3 106.5(4) . . ?
F3_3 C2_3 C1_3 112.0(4) . . ?
F2_3 C2_3 C1_3 113.1(4) . . ?
F1_3 C2_3 C1_3 110.5(4) . . ?
C2_3 F1_3 Rb2 160.7(3) . 1_564 ?
F6_3 C3_3 F5_3 108.4(4) . . ?
F6_3 C3_3 F4_3 107.1(3) . . ?
F5_3 C3_3 F4_3 106.5(4) . . ?
F6_3 C3_3 C1_3 113.0(4) . . ?
F5_3 C3_3 C1_3 111.4(3) . . ?
F4_3 C3_3 C1_3 110.2(4) . . ?
C3_3 F4_3 Rb1 139.6(3) . 1_465 ?
F8_3 C4_3 F7_3 107.9(4) . . ?
F8_3 C4_3 F9_3 107.7(4) . . ?
F7_3 C4_3 F9_3 106.9(4) . . ?
F8_3 C4_3 C1_3 112.6(4) . . ?
F7_3 C4_3 C1_3 110.6(3) . . ?
F9_3 C4_3 C1_3 110.9(3) . . ?
C4_3 F9_3 Rb2 131.2(3) . 1_564 ?
C1_2 O1_2 Al1 143.5(3) . . ?
O1_2 C1_2 C2_2 108.2(3) . . ?
O1_2 C1_2 C3_2 110.3(3) . . ?
C2_2 C1_2 C3_2 108.9(3) . . ?
O1_2 C1_2 C4_2 112.2(3) . . ?
C2_2 C1_2 C4_2 109.5(3) . . ?
C3_2 C1_2 C4_2 107.7(3) . . ?
F2_2 C2_2 F3_2 109.2(3) . . ?
F2_2 C2_2 F1_2 107.4(3) . . ?
F3_2 C2_2 F1_2 106.6(3) . . ?
F2_2 C2_2 C1_2 112.8(3) . . ?
F3_2 C2_2 C1_2 110.9(3) . . ?
F1_2 C2_2 C1_2 109.6(3) . . ?
C2_2 F1_2 Rb1 133.3(2) . 1_465 ?
F6_2 C3_2 F5_2 108.4(3) . . ?
F6_2 C3_2 F4_2 107.3(3) . . ?
F5_2 C3_2 F4_2 107.4(3) . . ?
F6_2 C3_2 C1_2 112.0(3) . . ?
F5_2 C3_2 C1_2 110.5(3) . . ?
F4_2 C3_2 C1_2 111.1(3) . . ?
C3_2 F5_2 Rb2 136.9(2) . 1_654 ?
F7_2 C4_2 F8_2 108.8(3) . . ?
F7_2 C4_2 F9_2 107.4(3) . . ?
F8_2 C4_2 F9_2 107.0(3) . . ?
F7_2 C4_2 C1_2 110.6(3) . . ?
F8_2 C4_2 C1_2 113.2(4) . . ?
F9_2 C4_2 C1_2 109.7(3) . . ?
C4_2 F9_2 Rb1 156.9(2) . 1_465 ?
C1_1 O1_1 Al1 146.4(3) . . ?
O1_1 C1_1 C3_1 110.6(3) . . ?
O1_1 C1_1 C2_1 107.8(4) . . ?
C3_1 C1_1 C2_1 110.2(3) . . ?
O1_1 C1_1 C4_1 111.1(3) . . ?
C3_1 C1_1 C4_1 110.2(4) . . ?
C2_1 C1_1 C4_1 106.9(3) . . ?
F1_1 C2_1 F2_1 109.1(4) . . ?
F1_1 C2_1 F3_1 107.5(4) . . ?
F2_1 C2_1 F3_1 106.7(3) . . ?
F1_1 C2_1 C1_1 112.4(4) . . ?
F2_1 C2_1 C1_1 111.6(4) . . ?
F3_1 C2_1 C1_1 109.4(4) . . ?
C2_1 F3_1 Rb2 173.9(3) . 1_654 ?
F4_1 C3_1 F6_1 107.9(4) . . ?
F4_1 C3_1 F5_1 106.8(4) . . ?
F6_1 C3_1 F5_1 107.7(4) . . ?
F4_1 C3_1 C1_1 110.7(4) . . ?
F6_1 C3_1 C1_1 112.6(4) . . ?
F5_1 C3_1 C1_1 110.9(4) . . ?
F9_1 C4_1 F8_1 108.3(4) . . ?
F9_1 C4_1 F7_1 107.6(3) . . ?
F8_1 C4_1 F7_1 107.0(4) . . ?
F9_1 C4_1 C1_1 110.9(3) . . ?
F8_1 C4_1 C1_1 112.6(3) . . ?
F7_1 C4_1 C1_1 110.3(4) . . ?
C4_1 F7_1 Rb2 132.9(2) . 1_564 ?
F9_4 Rb1 F9_6 122.55(9) 1_655 1_645 ?
F9_4 Rb1 F9_2 79.22(8) 1_655 1_645 ?
F9_6 Rb1 F9_2 115.95(9) 1_645 1_645 ?
F9_4 Rb1 F8_5 102.41(9) 1_655 . ?
F9_6 Rb1 F8_5 79.88(9) 1_645 . ?
F9_2 Rb1 F8_5 160.51(8) 1_645 . ?
F9_4 Rb1 F1_2 132.21(8) 1_655 1_645 ?
F9_6 Rb1 F1_2 85.42(9) 1_645 1_645 ?
F9_2 Rb1 F1_2 53.05(7) 1_645 1_645 ?
F8_5 Rb1 F1_2 121.56(8) . 1_645 ?
F9_4 Rb1 F5_4 161.24(9) 1_655 1_645 ?
F9_6 Rb1 F5_4 64.44(9) 1_645 1_645 ?
F9_2 Rb1 F5_4 114.62(7) 1_645 1_645 ?
F8_5 Rb1 F5_4 60.20(8) . 1_645 ?
F1_2 Rb1 F5_4 62.40(8) 1_645 1_645 ?
F9_4 Rb1 F4_3 101.32(9) 1_655 1_645 ?
F9_6 Rb1 F4_3 135.68(9) 1_645 1_645 ?
F9_2 Rb1 F4_3 62.98(8) 1_645 1_645 ?
F8_5 Rb1 F4_3 97.91(9) . 1_645 ?
F1_2 Rb1 F4_3 57.85(8) 1_645 1_645 ?
F5_4 Rb1 F4_3 76.05(8) 1_645 1_645 ?
F9_4 Rb1 F9_7 63.65(8) 1_655 1_655 ?
F9_6 Rb1 F9_7 58.94(8) 1_645 1_655 ?
F9_2 Rb1 F9_7 107.73(8) 1_645 1_655 ?
F8_5 Rb1 F9_7 89.97(8) . 1_655 ?
F1_2 Rb1 F9_7 128.25(8) 1_645 1_655 ?
F5_4 Rb1 F9_7 119.54(7) 1_645 1_655 ?
F4_3 Rb1 F9_7 164.37(8) 1_645 1_655 ?
F9_4 Rb1 F6_5 66.40(8) 1_655 . ?
F9_6 Rb1 F6_5 130.23(9) 1_645 . ?
F9_2 Rb1 F6_5 113.82(8) 1_645 . ?
F8_5 Rb1 F6_5 51.77(7) . . ?
F1_2 Rb1 F6_5 126.97(8) 1_645 . ?
F5_4 Rb1 F6_5 95.59(8) 1_645 . ?
F4_3 Rb1 F6_5 70.58(8) 1_645 . ?
F9_7 Rb1 F6_5 104.74(8) 1_655 . ?
F9_4 Rb1 F1_5 76.67(9) 1_655 1_655 ?
F9_6 Rb1 F1_5 64.69(9) 1_645 1_655 ?
F9_2 Rb1 F1_5 64.66(8) 1_645 1_655 ?
F8_5 Rb1 F1_5 134.79(9) . 1_655 ?
F1_2 Rb1 F1_5 84.10(8) 1_645 1_655 ?
F5_4 Rb1 F1_5 120.05(9) 1_645 1_655 ?
F4_3 Rb1 F1_5 126.93(8) 1_645 1_655 ?
F9_7 Rb1 F1_5 48.36(7) 1_655 1_655 ?
F6_5 Rb1 F1_5 142.17(8) . 1_655 ?
O1_3 Al1 O1_1 108.49(15) . . ?
O1_3 Al1 O1_2 111.41(15) . . ?
O1_1 Al1 O1_2 108.04(15) . . ?
O1_3 Al1 O1_9 109.2(5) . . ?
O1_1 Al1 O1_9 112.5(5) . . ?
O1_2 Al1 O1_9 107.2(5) . . ?
O1_3 Al1 O1_8 107.9(17) . . ?
O1_1 Al1 O1_8 114.6(18) . . ?
O1_2 Al1 O1_8 106.4(18) . . ?
F5_7 Rb2 F6_9 147.30(12) . 1_556 ?
F5_7 Rb2 F1_3 73.26(9) . 1_546 ?
F6_9 Rb2 F1_3 110.04(13) 1_556 1_546 ?
F5_7 Rb2 F9_9 63.0(3) . 1_456 ?
F6_9 Rb2 F9_9 149.7(3) 1_556 1_456 ?
F1_3 Rb2 F9_9 73.8(2) 1_546 1_456 ?
F5_7 Rb2 F3_1 96.00(10) . 1_456 ?
F6_9 Rb2 F3_1 96.49(12) 1_556 1_456 ?
F1_3 Rb2 F3_1 145.84(8) 1_546 1_456 ?
F9_9 Rb2 F3_1 72.5(2) 1_456 1_456 ?
F5_7 Rb2 F3_6 65.20(9) . . ?
F6_9 Rb2 F3_6 94.89(14) 1_556 . ?
F1_3 Rb2 F3_6 133.29(9) 1_546 . ?
F9_9 Rb2 F3_6 103.7(2) 1_456 . ?
F3_1 Rb2 F3_6 61.75(8) 1_456 . ?
F5_7 Rb2 F7_8 66.1(10) . 1_456 ?
F1_3 Rb2 F7_8 73.8(8) 1_546 1_456 ?
F3_1 Rb2 F7_8 72.3(8) 1_456 1_456 ?
F3_6 Rb2 F7_8 106.1(8) . 1_456 ?
F5_7 Rb2 F9_3 125.22(9) . 1_546 ?
F6_9 Rb2 F9_3 67.13(14) 1_556 1_546 ?
F1_3 Rb2 F9_3 51.98(8) 1_546 1_546 ?
F9_9 Rb2 F9_3 96.7(2) 1_456 1_546 ?
F3_1 Rb2 F9_3 127.48(8) 1_456 1_546 ?
F3_6 Rb2 F9_3 159.52(9) . 1_546 ?
F7_8 Rb2 F9_3 94.4(8) 1_456 1_546 ?
F5_7 Rb2 F7_1 95.72(9) . 1_546 ?
F6_9 Rb2 F7_1 63.06(11) 1_556 1_546 ?
F1_3 Rb2 F7_1 58.41(8) 1_546 1_546 ?
F9_9 Rb2 F7_1 131.9(2) 1_456 1_546 ?
F3_1 Rb2 F7_1 155.63(8) 1_456 1_546 ?
F3_6 Rb2 F7_1 104.67(8) . 1_546 ?
F7_8 Rb2 F7_1 132.1(8) 1_456 1_546 ?
F9_3 Rb2 F7_1 59.22(7) 1_546 1_546 ?
F5_7 Rb2 F6_8 138.5(3) . 1_556 ?
F1_3 Rb2 F6_8 114.9(3) 1_546 1_556 ?
F3_1 Rb2 F6_8 94.8(3) 1_456 1_556 ?
F3_6 Rb2 F6_8 85.5(3) . 1_556 ?
F7_8 Rb2 F6_8 154.6(10) 1_456 1_556 ?
F9_3 Rb2 F6_8 75.9(3) 1_546 1_556 ?
F7_1 Rb2 F6_8 62.7(3) 1_546 1_556 ?
F5_7 Rb2 F5_2 120.69(8) . 1_456 ?
F6_9 Rb2 F5_2 91.98(12) 1_556 1_456 ?
F1_3 Rb2 F5_2 87.08(8) 1_546 1_456 ?
F9_9 Rb2 F5_2 57.8(3) 1_456 1_456 ?
F3_1 Rb2 F5_2 70.42(7) 1_456 1_456 ?
F3_6 Rb2 F5_2 132.14(8) . 1_456 ?
F7_8 Rb2 F5_2 54.7(10) 1_456 1_456 ?
F9_3 Rb2 F5_2 61.28(7) 1_546 1_456 ?
F7_1 Rb2 F5_2 120.43(7) 1_546 1_456 ?
F6_8 Rb2 F5_2 100.7(3) 1_556 1_456 ?
F5_7 Rb2 F3_7 49.38(8) . . ?
F6_9 Rb2 F3_7 100.58(11) 1_556 . ?
F1_3 Rb2 F3_7 67.06(8) 1_546 . ?
F9_9 Rb2 F3_7 108.2(3) 1_456 . ?
F3_1 Rb2 F3_7 129.82(8) 1_456 . ?
F3_6 Rb2 F3_7 69.99(8) . . ?
F7_8 Rb2 F3_7 110.8(10) 1_456 . ?
F9_3 Rb2 F3_7 102.60(7) 1_546 . ?
F7_1 Rb2 F3_7 49.61(8) 1_546 . ?
F6_8 Rb2 F3_7 94.3(3) 1_556 . ?
F5_2 Rb2 F3_7 153.79(8) 1_456 . ?
O1_5 Al2 O1_7 108.67(16) . . ?
O1_5 Al2 O1_4 107.32(15) . . ?
O1_7 Al2 O1_4 111.88(16) . . ?
O1_5 Al2 O1_6 111.15(16) . . ?
O1_7 Al2 O1_6 108.20(15) . . ?
O1_4 Al2 O1_6 109.65(15) . . ?

loop_
_geom_bond_atom_site_label_1
_geom_bond_atom_site_label_2
_geom_bond_distance
_geom_bond_site_symmetry_2
_geom_bond_publ_flag
O1_9 C1_9 1.347(7) . ?
O1_9 Al1 1.733(10) . ?
C1_9 C3_9 1.553(9) . ?
C1_9 C2_9 1.556(8) . ?
C1_9 C4_9 1.562(8) . ?
C2_9 F3_9 1.315(9) . ?
C2_9 F1_9 1.320(9) . ?
C2_9 F2_9 1.344(7) . ?
C3_9 F4_9 1.304(10) . ?
C3_9 F5_9 1.319(8) . ?
C3_9 F6_9 1.361(7) . ?
C3_9 Rb2 3.589(5) 1_554 ?
F5_9 Rb2 3.406(8) 1_554 ?
F6_9 Rb2 2.912(5) 1_554 ?
C4_9 F7_9 1.305(8) . ?
C4_9 F8_9 1.330(8) . ?
C4_9 F9_9 1.333(10) . ?
F9_9 Rb2 2.972(10) 1_654 ?
O1_8 C1_8 1.348(19) . ?
O1_8 Al1 1.76(4) . ?
C1_8 C2_8 1.557(17) . ?
C1_8 C4_8 1.559(17) . ?
C1_8 C3_8 1.565(17) . ?
C2_8 F2_8 1.309(16) . ?
C2_8 F3_8 1.324(18) . ?
C2_8 F1_8 1.330(18) . ?
C3_8 F4_8 1.324(16) . ?
C3_8 F5_8 1.325(18) . ?
C3_8 F6_8 1.338(16) . ?
F6_8 Rb2 3.235(17) 1_554 ?
C4_8 F9_8 1.310(17) . ?
C4_8 F7_8 1.328(18) . ?
C4_8 F8_8 1.336(17) . ?
F7_8 Rb2 3.01(4) 1_654 ?
O1_7 C1_7 1.353(5) . ?
O1_7 Al2 1.726(3) . ?
C1_7 C2_7 1.550(6) . ?
C1_7 C3_7 1.553(6) . ?
C1_7 C4_7 1.555(6) . ?
C2_7 F1_7 1.312(6) . ?
C2_7 F3_7 1.336(6) . ?
C2_7 F2_7 1.342(6) . ?
F3_7 Rb2 3.323(3) . ?
C3_7 F4_7 1.310(6) . ?
C3_7 F6_7 1.338(6) . ?
C3_7 F5_7 1.347(6) . ?
F5_7 Rb2 2.899(3) . ?
C4_7 F7_7 1.324(5) . ?
C4_7 F8_7 1.332(5) . ?
C4_7 F9_7 1.337(5) . ?
F9_7 Rb1 3.207(3) 1_455 ?
O1_6 C1_6 1.350(5) . ?
O1_6 Al2 1.738(3) . ?
C1_6 C2_6 1.545(6) . ?
C1_6 C4_6 1.554(6) . ?
C1_6 C3_6 1.554(6) . ?
C2_6 F1_6 1.298(6) . ?
C2_6 F2_6 1.326(6) . ?
C2_6 F3_6 1.348(6) . ?
F3_6 Rb2 2.986(3) . ?
C3_6 F6_6 1.322(6) . ?
C3_6 F5_6 1.323(6) . ?
C3_6 F4_6 1.336(6) . ?
C4_6 F7_6 1.308(6) . ?
C4_6 F8_6 1.324(6) . ?
C4_6 F9_6 1.349(6) . ?
F9_6 Rb1 2.920(3) 1_465 ?
O1_5 C1_5 1.347(5) . ?
O1_5 Al2 1.719(3) . ?
C1_5 C4_5 1.543(6) . ?
C1_5 C2_5 1.561(6) . ?
C1_5 C3_5 1.563(6) . ?
C2_5 F3_5 1.321(6) . ?
C2_5 F2_5 1.328(5) . ?
C2_5 F1_5 1.343(6) . ?
F1_5 Rb1 3.468(4) 1_455 ?
C3_5 F5_5 1.306(5) . ?
C3_5 F4_5 1.330(6) . ?
C3_5 F6_5 1.346(5) . ?
F6_5 Rb1 3.274(3) . ?
C4_5 F7_5 1.331(6) . ?
C4_5 F9_5 1.338(6) . ?
C4_5 F8_5 1.341(5) . ?
F8_5 Rb1 2.976(3) . ?
O1_4 C1_4 1.349(5) . ?
O1_4 Al2 1.729(3) . ?
C1_4 C2_4 1.551(6) . ?
C1_4 C4_4 1.551(6) . ?
C1_4 C3_4 1.568(6) . ?
C2_4 F1_4 1.321(5) . ?
C2_4 F3_4 1.326(6) . ?
C2_4 F2_4 1.333(5) . ?
C3_4 F4_4 1.309(5) . ?
C3_4 F6_4 1.319(5) . ?
C3_4 F5_4 1.357(5) . ?
F5_4 Rb1 3.060(3) 1_465 ?
C4_4 F8_4 1.320(5) . ?
C4_4 F7_4 1.327(5) . ?
C4_4 F9_4 1.357(5) . ?
F9_4 Rb1 2.867(3) 1_455 ?
O1_3 C1_3 1.354(5) . ?
O1_3 Al1 1.722(3) . ?
C1_3 C2_3 1.552(6) . ?
C1_3 C3_3 1.555(6) . ?
C1_3 C4_3 1.558(5) . ?
C2_3 F3_3 1.322(5) . ?
C2_3 F2_3 1.335(5) . ?
C2_3 F1_3 1.354(5) . ?
F1_3 Rb2 2.933(3) 1_564 ?
C3_3 F6_3 1.322(5) . ?
C3_3 F5_3 1.326(5) . ?
C3_3 F4_3 1.339(5) . ?
F4_3 Rb1 3.107(3) 1_465 ?
C4_3 F8_3 1.323(5) . ?
C4_3 F7_3 1.332(6) . ?
C4_3 F9_3 1.338(6) . ?
F9_3 Rb2 3.141(3) 1_564 ?
O1_2 C1_2 1.353(5) . ?
O1_2 Al1 1.729(3) . ?
C1_2 C2_2 1.554(5) . ?
C1_2 C3_2 1.566(5) . ?
C1_2 C4_2 1.569(5) . ?
C2_2 F2_2 1.325(5) . ?
C2_2 F3_2 1.328(5) . ?
C2_2 F1_2 1.341(5) . ?
F1_2 Rb1 2.979(3) 1_465 ?
C3_2 F6_2 1.331(5) . ?
C3_2 F5_2 1.332(5) . ?
C3_2 F4_2 1.334(5) . ?
F5_2 Rb2 3.277(3) 1_654 ?
C4_2 F7_2 1.317(5) . ?
C4_2 F8_2 1.324(5) . ?
C4_2 F9_2 1.344(5) . ?
F9_2 Rb1 2.968(3) 1_465 ?
O1_1 C1_1 1.347(5) . ?
O1_1 Al1 1.728(3) . ?
C1_1 C3_1 1.544(6) . ?
C1_1 C2_1 1.554(6) . ?
C1_1 C4_1 1.559(6) . ?
C2_1 F1_1 1.316(5) . ?
C2_1 F2_1 1.335(5) . ?
C2_1 F3_1 1.346(5) . ?
F3_1 Rb2 2.979(3) 1_654 ?
C3_1 F4_1 1.325(6) . ?
C3_1 F6_1 1.335(5) . ?
C3_1 F5_1 1.336(6) . ?
C4_1 F9_1 1.316(5) . ?
C4_1 F8_1 1.333(5) . ?
C4_1 F7_1 1.335(6) . ?
F7_1 Rb2 3.191(3) 1_564 ?
Rb1 F9_4 2.867(3) 1_655 ?
Rb1 F9_6 2.920(3) 1_645 ?
Rb1 F9_2 2.968(3) 1_645 ?
Rb1 F1_2 2.979(3) 1_645 ?
Rb1 F5_4 3.060(3) 1_645 ?
Rb1 F4_3 3.107(3) 1_645 ?
Rb1 F9_7 3.207(3) 1_655 ?
Rb1 F1_5 3.468(4) 1_655 ?
Rb2 F6_9 2.912(5) 1_556 ?
Rb2 F1_3 2.933(3) 1_546 ?
Rb2 F9_9 2.972(10) 1_456 ?
Rb2 F3_1 2.979(3) 1_456 ?
Rb2 F7_8 3.01(4) 1_456 ?
Rb2 F9_3 3.141(3) 1_546 ?
Rb2 F7_1 3.191(3) 1_546 ?
Rb2 F6_8 3.235(17) 1_556 ?
Rb2 F5_2 3.277(3) 1_456 ?

loop_
_geom_torsion_atom_site_label_1
_geom_torsion_atom_site_label_2
_geom_torsion_atom_site_label_3
_geom_torsion_atom_site_label_4
_geom_torsion
_geom_torsion_site_symmetry_1
_geom_torsion_site_symmetry_2
_geom_torsion_site_symmetry_3
_geom_torsion_site_symmetry_4
_geom_torsion_publ_flag
Al1 O1_9 C1_9 C3_9 -179(2) . . . . ?
Al1 O1_9 C1_9 C2_9 60(2) . . . . ?
Al1 O1_9 C1_9 C4_9 -61(2) . . . . ?
O1_9 C1_9 C2_9 F3_9 39.1(11) . . . . ?
C3_9 C1_9 C2_9 F3_9 -79.6(8) . . . . ?
C4_9 C1_9 C2_9 F3_9 162.2(7) . . . . ?
O1_9 C1_9 C2_9 F1_9 -78.0(9) . . . . ?
C3_9 C1_9 C2_9 F1_9 163.3(5) . . . . ?
C4_9 C1_9 C2_9 F1_9 45.2(7) . . . . ?
O1_9 C1_9 C2_9 F2_9 159.7(9) . . . . ?
C3_9 C1_9 C2_9 F2_9 41.0(7) . . . . ?
C4_9 C1_9 C2_9 F2_9 -77.2(7) . . . . ?
O1_9 C1_9 C3_9 F4_9 42.7(10) . . . . ?
C2_9 C1_9 C3_9 F4_9 164.4(7) . . . . ?
C4_9 C1_9 C3_9 F4_9 -77.1(7) . . . . ?
O1_9 C1_9 C3_9 F5_9 -77.4(9) . . . . ?
C2_9 C1_9 C3_9 F5_9 44.3(7) . . . . ?
C4_9 C1_9 C3_9 F5_9 162.8(6) . . . . ?
O1_9 C1_9 C3_9 F6_9 163.8(8) . . . . ?
C2_9 C1_9 C3_9 F6_9 -74.5(7) . . . . ?
C4_9 C1_9 C3_9 F6_9 44.0(7) . . . . ?
O1_9 C1_9 C3_9 Rb2 -172.7(12) . . . 1_554 ?
C2_9 C1_9 C3_9 Rb2 -51.0(14) . . . 1_554 ?
C4_9 C1_9 C3_9 Rb2 67.5(14) . . . 1_554 ?
F4_9 C3_9 F5_9 Rb2 76.2(7) . . . 1_554 ?
F6_9 C3_9 F5_9 Rb2 -37.4(5) . . . 1_554 ?
C1_9 C3_9 F5_9 Rb2 -160.6(4) . . . 1_554 ?
F4_9 C3_9 F6_9 Rb2 -65.2(7) . . . 1_554 ?
F5_9 C3_9 F6_9 Rb2 48.5(6) . . . 1_554 ?
C1_9 C3_9 F6_9 Rb2 170.6(4) . . . 1_554 ?
O1_9 C1_9 C4_9 F7_9 -73.8(10) . . . . ?
C3_9 C1_9 C4_9 F7_9 43.5(7) . . . . ?
C2_9 C1_9 C4_9 F7_9 162.5(6) . . . . ?
O1_9 C1_9 C4_9 F8_9 164.6(9) . . . . ?
C3_9 C1_9 C4_9 F8_9 -78.1(7) . . . . ?
C2_9 C1_9 C4_9 F8_9 41.0(7) . . . . ?
O1_9 C1_9 C4_9 F9_9 44.8(11) . . . . ?
C3_9 C1_9 C4_9 F9_9 162.1(7) . . . . ?
C2_9 C1_9 C4_9 F9_9 -78.9(8) . . . . ?
F7_9 C4_9 F9_9 Rb2 -70.9(12) . . . 1_654 ?
F8_9 C4_9 F9_9 Rb2 46.2(13) . . . 1_654 ?
C1_9 C4_9 F9_9 Rb2 168.6(8) . . . 1_654 ?
Al1 O1_8 C1_8 C2_8 117(7) . . . . ?
Al1 O1_8 C1_8 C4_8 -3(9) . . . . ?
Al1 O1_8 C1_8 C3_8 -123(7) . . . . ?
O1_8 C1_8 C2_8 F2_8 -164(3) . . . . ?
C4_8 C1_8 C2_8 F2_8 -42(2) . . . . ?
C3_8 C1_8 C2_8 F2_8 76(2) . . . . ?
O1_8 C1_8 C2_8 F3_8 75(3) . . . . ?
C4_8 C1_8 C2_8 F3_8 -163(2) . . . . ?
C3_8 C1_8 C2_8 F3_8 -45(2) . . . . ?
O1_8 C1_8 C2_8 F1_8 -41(3) . . . . ?
C4_8 C1_8 C2_8 F1_8 81(2) . . . . ?
C3_8 C1_8 C2_8 F1_8 -161(2) . . . . ?
O1_8 C1_8 C3_8 F4_8 78(3) . . . . ?
C2_8 C1_8 C3_8 F4_8 -161.4(16) . . . . ?
C4_8 C1_8 C3_8 F4_8 -43(2) . . . . ?
O1_8 C1_8 C3_8 F5_8 -37(3) . . . . ?
C2_8 C1_8 C3_8 F5_8 83(2) . . . . ?
C4_8 C1_8 C3_8 F5_8 -158(2) . . . . ?
O1_8 C1_8 C3_8 F6_8 -160(3) . . . . ?
C2_8 C1_8 C3_8 F6_8 -40.0(19) . . . . ?
C4_8 C1_8 C3_8 F6_8 78.8(18) . . . . ?
F4_8 C3_8 F6_8 Rb2 -129.8(13) . . . 1_554 ?
F5_8 C3_8 F6_8 Rb2 -13(3) . . . 1_554 ?
C1_8 C3_8 F6_8 Rb2 108.4(14) . . . 1_554 ?
O1_8 C1_8 C4_8 F9_8 77(3) . . . . ?
C2_8 C1_8 C4_8 F9_8 -45(2) . . . . ?
C3_8 C1_8 C4_8 F9_8 -163.5(18) . . . . ?
O1_8 C1_8 C4_8 F7_8 -42(4) . . . . ?
C2_8 C1_8 C4_8 F7_8 -163(3) . . . . ?
C3_8 C1_8 C4_8 F7_8 78(3) . . . . ?
O1_8 C1_8 C4_8 F8_8 -162(3) . . . . ?
C2_8 C1_8 C4_8 F8_8 76(2) . . . . ?
C3_8 C1_8 C4_8 F8_8 -43(2) . . . . ?
F9_8 C4_8 F7_8 Rb2 69(4) . . . 1_654 ?
F8_8 C4_8 F7_8 Rb2 -47(5) . . . 1_654 ?
C1_8 C4_8 F7_8 Rb2 -170(3) . . . 1_654 ?
Al2 O1_7 C1_7 C2_7 87.6(6) . . . . ?
Al2 O1_7 C1_7 C3_7 -153.2(5) . . . . ?
Al2 O1_7 C1_7 C4_7 -33.6(7) . . . . ?
O1_7 C1_7 C2_7 F1_7 -76.1(5) . . . . ?
C3_7 C1_7 C2_7 F1_7 166.1(4) . . . . ?
C4_7 C1_7 C2_7 F1_7 47.5(5) . . . . ?
O1_7 C1_7 C2_7 F3_7 44.3(5) . . . . ?
C3_7 C1_7 C2_7 F3_7 -73.5(5) . . . . ?
C4_7 C1_7 C2_7 F3_7 167.9(4) . . . . ?
O1_7 C1_7 C2_7 F2_7 163.4(4) . . . . ?
C3_7 C1_7 C2_7 F2_7 45.6(5) . . . . ?
C4_7 C1_7 C2_7 F2_7 -73.0(5) . . . . ?
F1_7 C2_7 F3_7 Rb2 -176.3(2) . . . . ?
F2_7 C2_7 F3_7 Rb2 -60.3(5) . . . . ?
C1_7 C2_7 F3_7 Rb2 62.4(5) . . . . ?
O1_7 C1_7 C3_7 F4_7 44.1(5) . . . . ?
C2_7 C1_7 C3_7 F4_7 163.6(4) . . . . ?
C4_7 C1_7 C3_7 F4_7 -77.9(5) . . . . ?
O1_7 C1_7 C3_7 F6_7 166.5(4) . . . . ?
C2_7 C1_7 C3_7 F6_7 -74.1(5) . . . . ?
C4_7 C1_7 C3_7 F6_7 44.4(5) . . . . ?
O1_7 C1_7 C3_7 F5_7 -74.4(5) . . . . ?
C2_7 C1_7 C3_7 F5_7 45.1(5) . . . . ?
C4_7 C1_7 C3_7 F5_7 163.6(4) . . . . ?
F4_7 C3_7 F5_7 Rb2 -102.7(11) . . . . ?
F6_7 C3_7 F5_7 Rb2 140.9(10) . . . . ?
C1_7 C3_7 F5_7 Rb2 18.8(14) . . . . ?
O1_7 C1_7 C4_7 F7_7 -75.4(5) . . . . ?
C2_7 C1_7 C4_7 F7_7 162.6(4) . . . . ?
C3_7 C1_7 C4_7 F7_7 43.4(5) . . . . ?
O1_7 C1_7 C4_7 F8_7 163.2(4) . . . . ?
C2_7 C1_7 C4_7 F8_7 41.2(5) . . . . ?
C3_7 C1_7 C4_7 F8_7 -78.0(5) . . . . ?
O1_7 C1_7 C4_7 F9_7 42.4(5) . . . . ?
C2_7 C1_7 C4_7 F9_7 -79.7(4) . . . . ?
C3_7 C1_7 C4_7 F9_7 161.1(4) . . . . ?
F7_7 C4_7 F9_7 Rb1 -48.5(4) . . . 1_455 ?
F8_7 C4_7 F9_7 Rb1 66.3(4) . . . 1_455 ?
C1_7 C4_7 F9_7 Rb1 -169.2(2) . . . 1_455 ?
Al2 O1_6 C1_6 C2_6 -85.1(6) . . . . ?
Al2 O1_6 C1_6 C4_6 155.0(4) . . . . ?
Al2 O1_6 C1_6 C3_6 35.5(7) . . . . ?
O1_6 C1_6 C2_6 F1_6 -43.3(5) . . . . ?
C4_6 C1_6 C2_6 F1_6 75.9(5) . . . . ?
C3_6 C1_6 C2_6 F1_6 -166.3(4) . . . . ?
O1_6 C1_6 C2_6 F2_6 -166.3(4) . . . . ?
C4_6 C1_6 C2_6 F2_6 -47.1(5) . . . . ?
C3_6 C1_6 C2_6 F2_6 70.7(5) . . . . ?
O1_6 C1_6 C2_6 F3_6 75.7(5) . . . . ?
C4_6 C1_6 C2_6 F3_6 -165.1(4) . . . . ?
C3_6 C1_6 C2_6 F3_6 -47.3(5) . . . . ?
F1_6 C2_6 F3_6 Rb2 -130.2(6) . . . . ?
F2_6 C2_6 F3_6 Rb2 -13.7(9) . . . . ?
C1_6 C2_6 F3_6 Rb2 108.4(6) . . . . ?
O1_6 C1_6 C3_6 F6_6 -164.7(4) . . . . ?
C2_6 C1_6 C3_6 F6_6 -42.5(6) . . . . ?
C4_6 C1_6 C3_6 F6_6 75.9(5) . . . . ?
O1_6 C1_6 C3_6 F5_6 -41.5(5) . . . . ?
C2_6 C1_6 C3_6 F5_6 80.7(5) . . . . ?
C4_6 C1_6 C3_6 F5_6 -160.9(4) . . . . ?
O1_6 C1_6 C3_6 F4_6 75.5(5) . . . . ?
C2_6 C1_6 C3_6 F4_6 -162.4(4) . . . . ?
C4_6 C1_6 C3_6 F4_6 -43.9(5) . . . . ?
O1_6 C1_6 C4_6 F7_6 -42.8(5) . . . . ?
C2_6 C1_6 C4_6 F7_6 -163.6(4) . . . . ?
C3_6 C1_6 C4_6 F7_6 78.9(5) . . . . ?
O1_6 C1_6 C4_6 F8_6 -167.6(4) . . . . ?
C2_6 C1_6 C4_6 F8_6 71.6(5) . . . . ?
C3_6 C1_6 C4_6 F8_6 -45.9(5) . . . . ?
O1_6 C1_6 C4_6 F9_6 74.2(5) . . . . ?
C2_6 C1_6 C4_6 F9_6 -46.6(5) . . . . ?
C3_6 C1_6 C4_6 F9_6 -164.1(4) . . . . ?
F7_6 C4_6 F9_6 Rb1 -4.9(8) . . . 1_465 ?
F8_6 C4_6 F9_6 Rb1 111.4(5) . . . 1_465 ?
C1_6 C4_6 F9_6 Rb1 -125.3(5) . . . 1_465 ?
Al2 O1_5 C1_5 C4_5 166.0(5) . . . . ?
Al2 O1_5 C1_5 C2_5 -74.2(6) . . . . ?
Al2 O1_5 C1_5 C3_5 46.1(7) . . . . ?
O1_5 C1_5 C2_5 F3_5 75.0(5) . . . . ?
C4_5 C1_5 C2_5 F3_5 -166.6(4) . . . . ?
C3_5 C1_5 C2_5 F3_5 -47.1(5) . . . . ?
O1_5 C1_5 C2_5 F2_5 -163.3(4) . . . . ?
C4_5 C1_5 C2_5 F2_5 -45.0(5) . . . . ?
C3_5 C1_5 C2_5 F2_5 74.5(5) . . . . ?
O1_5 C1_5 C2_5 F1_5 -43.7(5) . . . . ?
C4_5 C1_5 C2_5 F1_5 74.7(5) . . . . ?
C3_5 C1_5 C2_5 F1_5 -165.8(4) . . . . ?
F3_5 C2_5 F1_5 Rb1 17.0(5) . . . 1_455 ?
F2_5 C2_5 F1_5 Rb1 -98.4(4) . . . 1_455 ?
C1_5 C2_5 F1_5 Rb1 138.2(3) . . . 1_455 ?
O1_5 C1_5 C3_5 F5_5 -44.9(5) . . . . ?
C4_5 C1_5 C3_5 F5_5 -163.6(4) . . . . ?
C2_5 C1_5 C3_5 F5_5 76.7(4) . . . . ?
O1_5 C1_5 C3_5 F4_5 75.1(5) . . . . ?
C4_5 C1_5 C3_5 F4_5 -43.5(5) . . . . ?
C2_5 C1_5 C3_5 F4_5 -163.2(4) . . . . ?
O1_5 C1_5 C3_5 F6_5 -166.1(4) . . . . ?
C4_5 C1_5 C3_5 F6_5 75.2(5) . . . . ?
C2_5 C1_5 C3_5 F6_5 -44.5(5) . . . . ?
F5_5 C3_5 F6_5 Rb1 148.9(3) . . . . ?
F4_5 C3_5 F6_5 Rb1 33.5(4) . . . . ?
C1_5 C3_5 F6_5 Rb1 -88.0(4) . . . . ?
O1_5 C1_5 C4_5 F7_5 -47.2(5) . . . . ?
C2_5 C1_5 C4_5 F7_5 -167.4(4) . . . . ?
C3_5 C1_5 C4_5 F7_5 73.9(5) . . . . ?
O1_5 C1_5 C4_5 F9_5 72.8(4) . . . . ?
C2_5 C1_5 C4_5 F9_5 -47.3(5) . . . . ?
C3_5 C1_5 C4_5 F9_5 -166.1(3) . . . . ?
O1_5 C1_5 C4_5 F8_5 -167.3(4) . . . . ?
C2_5 C1_5 C4_5 F8_5 72.5(5) . . . . ?
C3_5 C1_5 C4_5 F8_5 -46.2(5) . . . . ?
F7_5 C4_5 F8_5 Rb1 -63.5(7) . . . . ?
F9_5 C4_5 F8_5 Rb1 -179.1(4) . . . . ?
C1_5 C4_5 F8_5 Rb1 58.7(7) . . . . ?
Al2 O1_4 C1_4 C2_4 -42.5(7) . . . . ?
Al2 O1_4 C1_4 C4_4 -163.4(4) . . . . ?
Al2 O1_4 C1_4 C3_4 78.7(6) . . . . ?
O1_4 C1_4 C2_4 F1_4 -75.9(5) . . . . ?
C4_4 C1_4 C2_4 F1_4 44.1(5) . . . . ?
C3_4 C1_4 C2_4 F1_4 162.6(4) . . . . ?
O1_4 C1_4 C2_4 F3_4 43.8(5) . . . . ?
C4_4 C1_4 C2_4 F3_4 163.8(3) . . . . ?
C3_4 C1_4 C2_4 F3_4 -77.7(4) . . . . ?
O1_4 C1_4 C2_4 F2_4 163.9(4) . . . . ?
C4_4 C1_4 C2_4 F2_4 -76.1(5) . . . . ?
C3_4 C1_4 C2_4 F2_4 42.4(5) . . . . ?
O1_4 C1_4 C3_4 F4_4 42.5(5) . . . . ?
C2_4 C1_4 C3_4 F4_4 165.0(4) . . . . ?
C4_4 C1_4 C3_4 F4_4 -75.5(5) . . . . ?
O1_4 C1_4 C3_4 F6_4 164.3(3) . . . . ?
C2_4 C1_4 C3_4 F6_4 -73.2(5) . . . . ?
C4_4 C1_4 C3_4 F6_4 46.3(5) . . . . ?
O1_4 C1_4 C3_4 F5_4 -75.3(4) . . . . ?
C2_4 C1_4 C3_4 F5_4 47.2(5) . . . . ?
C4_4 C1_4 C3_4 F5_4 166.7(3) . . . . ?
F4_4 C3_4 F5_4 Rb1 73.0(5) . . . 1_465 ?
F6_4 C3_4 F5_4 Rb1 -42.9(5) . . . 1_465 ?
C1_4 C3_4 F5_4 Rb1 -166.5(2) . . . 1_465 ?
O1_4 C1_4 C4_4 F8_4 165.1(4) . . . . ?
C2_4 C1_4 C4_4 F8_4 43.3(5) . . . . ?
C3_4 C1_4 C4_4 F8_4 -76.0(5) . . . . ?
O1_4 C1_4 C4_4 F7_4 -72.1(4) . . . . ?
C2_4 C1_4 C4_4 F7_4 166.0(3) . . . . ?
C3_4 C1_4 C4_4 F7_4 46.8(4) . . . . ?
O1_4 C1_4 C4_4 F9_4 45.5(5) . . . . ?
C2_4 C1_4 C4_4 F9_4 -76.3(4) . . . . ?
C3_4 C1_4 C4_4 F9_4 164.5(4) . . . . ?
F8_4 C4_4 F9_4 Rb1 107.7(6) . . . 1_455 ?
F7_4 C4_4 F9_4 Rb1 -7.2(8) . . . 1_455 ?
C1_4 C4_4 F9_4 Rb1 -128.4(5) . . . 1_455 ?
Al1 O1_3 C1_3 C2_3 -88.7(5) . . . . ?
Al1 O1_3 C1_3 C3_3 31.7(6) . . . . ?
Al1 O1_3 C1_3 C4_3 151.9(4) . . . . ?
O1_3 C1_3 C2_3 F3_3 43.9(5) . . . . ?
C3_3 C1_3 C2_3 F3_3 -78.9(4) . . . . ?
C4_3 C1_3 C2_3 F3_3 162.1(4) . . . . ?
O1_3 C1_3 C2_3 F2_3 165.4(3) . . . . ?
C3_3 C1_3 C2_3 F2_3 42.7(5) . . . . ?
C4_3 C1_3 C2_3 F2_3 -76.4(5) . . . . ?
O1_3 C1_3 C2_3 F1_3 -75.3(4) . . . . ?
C3_3 C1_3 C2_3 F1_3 161.9(3) . . . . ?
C4_3 C1_3 C2_3 F1_3 42.9(5) . . . . ?
F3_3 C2_3 F1_3 Rb2 -139.6(7) . . . 1_564 ?
F2_3 C2_3 F1_3 Rb2 105.6(8) . . . 1_564 ?
C1_3 C2_3 F1_3 Rb2 -17.5(10) . . . 1_564 ?
O1_3 C1_3 C3_3 F6_3 162.9(3) . . . . ?
C2_3 C1_3 C3_3 F6_3 -75.9(4) . . . . ?
C4_3 C1_3 C3_3 F6_3 43.4(5) . . . . ?
O1_3 C1_3 C3_3 F5_3 -74.8(4) . . . . ?
C2_3 C1_3 C3_3 F5_3 46.4(4) . . . . ?
C4_3 C1_3 C3_3 F5_3 165.7(4) . . . . ?
O1_3 C1_3 C3_3 F4_3 43.1(5) . . . . ?
C2_3 C1_3 C3_3 F4_3 164.4(3) . . . . ?
C4_3 C1_3 C3_3 F4_3 -76.3(4) . . . . ?
F6_3 C3_3 F4_3 Rb1 -14.8(6) . . . 1_465 ?
F5_3 C3_3 F4_3 Rb1 -130.6(3) . . . 1_465 ?
C1_3 C3_3 F4_3 Rb1 108.5(4) . . . 1_465 ?
O1_3 C1_3 C4_3 F8_3 165.0(4) . . . . ?
C2_3 C1_3 C4_3 F8_3 45.6(5) . . . . ?
C3_3 C1_3 C4_3 F8_3 -72.8(5) . . . . ?
O1_3 C1_3 C4_3 F7_3 -74.2(5) . . . . ?
C2_3 C1_3 C4_3 F7_3 166.4(4) . . . . ?
C3_3 C1_3 C4_3 F7_3 48.0(5) . . . . ?
O1_3 C1_3 C4_3 F9_3 44.2(5) . . . . ?
C2_3 C1_3 C4_3 F9_3 -75.2(5) . . . . ?
C3_3 C1_3 C4_3 F9_3 166.4(4) . . . . ?
F8_3 C4_3 F9_3 Rb2 -44.5(5) . . . 1_564 ?
F7_3 C4_3 F9_3 Rb2 -160.2(2) . . . 1_564 ?
C1_3 C4_3 F9_3 Rb2 79.2(4) . . . 1_564 ?
Al1 O1_2 C1_2 C2_2 168.0(3) . . . . ?
Al1 O1_2 C1_2 C3_2 -73.0(5) . . . . ?
Al1 O1_2 C1_2 C4_2 47.1(6) . . . . ?
O1_2 C1_2 C2_2 F2_2 -166.1(3) . . . . ?
C3_2 C1_2 C2_2 F2_2 74.0(4) . . . . ?
C4_2 C1_2 C2_2 F2_2 -43.6(5) . . . . ?
O1_2 C1_2 C2_2 F3_2 70.9(4) . . . . ?
C3_2 C1_2 C2_2 F3_2 -48.9(5) . . . . ?
C4_2 C1_2 C2_2 F3_2 -166.5(3) . . . . ?
O1_2 C1_2 C2_2 F1_2 -46.5(4) . . . . ?
C3_2 C1_2 C2_2 F1_2 -166.4(3) . . . . ?
C4_2 C1_2 C2_2 F1_2 76.1(4) . . . . ?
F2_2 C2_2 F1_2 Rb1 39.0(5) . . . 1_465 ?
F3_2 C2_2 F1_2 Rb1 156.0(2) . . . 1_465 ?
C1_2 C2_2 F1_2 Rb1 -83.9(4) . . . 1_465 ?
O1_2 C1_2 C3_2 F6_2 -157.4(3) . . . . ?
C2_2 C1_2 C3_2 F6_2 -38.8(4) . . . . ?
C4_2 C1_2 C3_2 F6_2 79.9(4) . . . . ?
O1_2 C1_2 C3_2 F5_2 -36.4(5) . . . . ?
C2_2 C1_2 C3_2 F5_2 82.2(4) . . . . ?
C4_2 C1_2 C3_2 F5_2 -159.2(3) . . . . ?
O1_2 C1_2 C3_2 F4_2 82.7(4) . . . . ?
C2_2 C1_2 C3_2 F4_2 -158.7(3) . . . . ?
C4_2 C1_2 C3_2 F4_2 -40.1(4) . . . . ?
F6_2 C3_2 F5_2 Rb2 -94.3(4) . . . 1_654 ?
F4_2 C3_2 F5_2 Rb2 21.3(5) . . . 1_654 ?
C1_2 C3_2 F5_2 Rb2 142.7(3) . . . 1_654 ?
O1_2 C1_2 C4_2 F7_2 -41.3(5) . . . . ?
C2_2 C1_2 C4_2 F7_2 -161.5(3) . . . . ?
C3_2 C1_2 C4_2 F7_2 80.3(4) . . . . ?
O1_2 C1_2 C4_2 F8_2 -163.6(3) . . . . ?
C2_2 C1_2 C4_2 F8_2 76.3(4) . . . . ?
C3_2 C1_2 C4_2 F8_2 -42.0(4) . . . . ?
O1_2 C1_2 C4_2 F9_2 77.0(4) . . . . ?
C2_2 C1_2 C4_2 F9_2 -43.2(5) . . . . ?
C3_2 C1_2 C4_2 F9_2 -161.4(3) . . . . ?
F7_2 C4_2 F9_2 Rb1 136.1(5) . . . 1_465 ?
F8_2 C4_2 F9_2 Rb1 -107.3(6) . . . 1_465 ?
C1_2 C4_2 F9_2 Rb1 15.8(9) . . . 1_465 ?
Al1 O1_1 C1_1 C3_1 -64.5(6) . . . . ?
Al1 O1_1 C1_1 C2_1 175.0(4) . . . . ?
Al1 O1_1 C1_1 C4_1 58.1(6) . . . . ?
O1_1 C1_1 C2_1 F1_1 -74.3(4) . . . . ?
C3_1 C1_1 C2_1 F1_1 164.9(4) . . . . ?
C4_1 C1_1 C2_1 F1_1 45.2(5) . . . . ?
O1_1 C1_1 C2_1 F2_1 162.8(3) . . . . ?
C3_1 C1_1 C2_1 F2_1 42.0(5) . . . . ?
C4_1 C1_1 C2_1 F2_1 -77.7(4) . . . . ?
O1_1 C1_1 C2_1 F3_1 45.0(5) . . . . ?
C3_1 C1_1 C2_1 F3_1 -75.7(5) . . . . ?
C4_1 C1_1 C2_1 F3_1 164.5(4) . . . . ?
O1_1 C1_1 C3_1 F4_1 45.8(5) . . . . ?
C2_1 C1_1 C3_1 F4_1 164.9(4) . . . . ?
C4_1 C1_1 C3_1 F4_1 -77.4(5) . . . . ?
O1_1 C1_1 C3_1 F6_1 166.7(4) . . . . ?
C2_1 C1_1 C3_1 F6_1 -74.2(5) . . . . ?
C4_1 C1_1 C3_1 F6_1 43.5(5) . . . . ?
O1_1 C1_1 C3_1 F5_1 -72.5(4) . . . . ?
C2_1 C1_1 C3_1 F5_1 46.5(5) . . . . ?
C4_1 C1_1 C3_1 F5_1 164.3(4) . . . . ?
O1_1 C1_1 C4_1 F9_1 41.4(5) . . . . ?
C3_1 C1_1 C4_1 F9_1 164.3(3) . . . . ?
C2_1 C1_1 C4_1 F9_1 -76.0(4) . . . . ?
O1_1 C1_1 C4_1 F8_1 163.0(4) . . . . ?
C3_1 C1_1 C4_1 F8_1 -74.1(5) . . . . ?
C2_1 C1_1 C4_1 F8_1 45.6(5) . . . . ?
O1_1 C1_1 C4_1 F7_1 -77.6(4) . . . . ?
C3_1 C1_1 C4_1 F7_1 45.3(5) . . . . ?
C2_1 C1_1 C4_1 F7_1 165.0(3) . . . . ?
F9_1 C4_1 F7_1 Rb2 62.3(4) . . . 1_564 ?
F8_1 C4_1 F7_1 Rb2 -53.9(5) . . . 1_564 ?
C1_1 C4_1 F7_1 Rb2 -176.7(2) . . . 1_564 ?
C1_3 O1_3 Al1 O1_1 159.5(5) . . . . ?
C1_3 O1_3 Al1 O1_2 -81.7(5) . . . . ?
C1_3 O1_3 Al1 O1_9 36.6(8) . . . . ?
C1_3 O1_3 Al1 O1_8 35(2) . . . . ?
C1_1 O1_1 Al1 O1_3 -39.6(5) . . . . ?
C1_1 O1_1 Al1 O1_2 -160.5(5) . . . . ?
C1_1 O1_1 Al1 O1_9 81.3(7) . . . . ?
C1_1 O1_1 Al1 O1_8 81.1(19) . . . . ?
C1_2 O1_2 Al1 O1_3 -81.2(5) . . . . ?
C1_2 O1_2 Al1 O1_1 37.8(5) . . . . ?
C1_2 O1_2 Al1 O1_9 159.3(7) . . . . ?
C1_2 O1_2 Al1 O1_8 161.4(18) . . . . ?
C1_9 O1_9 Al1 O1_3 -160(2) . . . . ?
C1_9 O1_9 Al1 O1_1 80(2) . . . . ?
C1_9 O1_9 Al1 O1_2 -39(2) . . . . ?
C1_8 O1_8 Al1 O1_3 -170(7) . . . . ?
C1_8 O1_8 Al1 O1_1 69(8) . . . . ?
C1_8 O1_8 Al1 O1_2 -50(8) . . . . ?
C1_5 O1_5 Al2 O1_7 162.9(5) . . . . ?
C1_5 O1_5 Al2 O1_4 41.8(6) . . . . ?
C1_5 O1_5 Al2 O1_6 -78.1(6) . . . . ?
C1_7 O1_7 Al2 O1_5 -50.2(6) . . . . ?
C1_7 O1_7 Al2 O1_4 68.1(6) . . . . ?
C1_7 O1_7 Al2 O1_6 -171.0(6) . . . . ?
C1_4 O1_4 Al2 O1_5 -163.1(5) . . . . ?
C1_4 O1_4 Al2 O1_7 77.8(5) . . . . ?
C1_4 O1_4 Al2 O1_6 -42.2(6) . . . . ?
C1_6 O1_6 Al2 O1_5 -72.5(5) . . . . ?
C1_6 O1_6 Al2 O1_7 46.8(6) . . . . ?
C1_6 O1_6 Al2 O1_4 169.0(5) . . . . ?
